data_4108056
loop_
_publ_author_name
'Shuichi Hiraoka'
'Erika Okuno'
'Takaaki Tanaka'
'Motoo Shiro'
'Mitsuhiko Shionoya'

_publ_contact_author_email Shionoya@chem.s.u-tokyo.ac.jp
_publ_contact_author_fax +81-3-5841-8061
_publ_contact_author_name 'Mitsuhiko Shionoya'
_publ_contact_author_phone +81-3-5841-8060
_publ_section_title
;
 Ranging Correlated Motion (1.5 nm) of Two Coaxially Arranged Rotors
 Mediated by Helix Inversion of a Supramolecular Transmitter
;
_journal_name_full 'Journal of the American Chemical Society'
_journal_page_first 9089
_journal_page_last 9098
_journal_paper_doi 10.1021/ja8014583
_journal_volume 130
_journal_year 2008
_chemical_formula_moiety 'C132 H72 Ag9 N24 O12 S12, 9(C F3 O3 S), 7(C H4 O)'
_chemical_formula_sum 'C148 H100 Ag9 F27 N24 O46 S21'
_chemical_formula_weight 5107.58
_space_group_IT_number 2
_symmetry_cell_setting triclinic
_symmetry_Int_Tables_number 2
_symmetry_space_group_name_Hall '-P 1'
_symmetry_space_group_name_H-M 'P -1'
_audit_creation_date 2006-03-15
_audit_creation_method 'by CrystalStructure 3.7.0'
_cell_angle_alpha 89.325(3)
_cell_angle_beta 79.310(3)
_cell_angle_gamma 63.263(3)
_cell_formula_units_Z 2
_cell_length_a 21.2194(9)
_cell_length_b 21.3055(8)
_cell_length_c 24.4632(10)
_cell_measurement_reflns_used 56643
_cell_measurement_temperature 93.1
_cell_measurement_theta_max 68.3
_cell_measurement_theta_min 3.1
_cell_volume 9673.3(7)
_computing_cell_refinement 'PROCESS-AUTO (Rigaku, 1998)'
_computing_data_collection 'PROCESS-AUTO (Rigaku, 1998)'
_computing_data_reduction 'CrystalStructure (R/MSC, Rigaku, 2005)'
_computing_molecular_graphics 'ORTEP (Johnson, 1976)'
_computing_publication_material 'CrystalStructure (R/MSC, Rigaku, 2005)'
_computing_structure_refinement 'SHELXL97 (Sheldrick, 1997)'
_computing_structure_solution 'SHELXS97 (Sheldrick, 1997)'
_diffrn_detector_area_resol_mean 10.00
_diffrn_measured_fraction_theta_full 0.929
_diffrn_measured_fraction_theta_max 0.929
_diffrn_measurement_device_type 'Rigaku RAXIS-RAPID'
_diffrn_measurement_method \w
_diffrn_radiation_type 'Cu K\a'
_diffrn_radiation_wavelength 1.54187
_diffrn_reflns_av_R_equivalents 0.130
_diffrn_reflns_limit_h_max 24
_diffrn_reflns_limit_h_min -25
_diffrn_reflns_limit_k_max 25
_diffrn_reflns_limit_k_min -25
_diffrn_reflns_limit_l_max 28
_diffrn_reflns_limit_l_min -28
_diffrn_reflns_number 73597
_diffrn_reflns_theta_full 68.25
_diffrn_reflns_theta_max 68.25
_exptl_absorpt_coefficient_mu 10.187
_exptl_absorpt_correction_T_max 0.703
_exptl_absorpt_correction_T_min 0.402
_exptl_absorpt_correction_type multi-scan
_exptl_absorpt_process_details
;
    Higashi, T. (1995). Program for Absorption Correction.
    Rigaku Corporation, Tokyo, Japan.
;
_exptl_crystal_colour yellow
_exptl_crystal_density_diffrn 1.753
_exptl_crystal_description platelet
_exptl_crystal_F_000 5052.00
_exptl_crystal_size_max 0.12
_exptl_crystal_size_mid 0.08
_exptl_crystal_size_min 0.03
_refine_diff_density_max 2.54
_refine_diff_density_min -1.97
_refine_ls_extinction_method none
_refine_ls_goodness_of_fit_ref 1.055
_refine_ls_hydrogen_treatment constr
_refine_ls_number_parameters 2260
_refine_ls_number_reflns 32928
_refine_ls_R_factor_gt 0.1345
_refine_ls_shift/su_max 0.0030
_refine_ls_structure_factor_coef Fsqd
_refine_ls_weighting_details 'w = 1/[\s^2^(Fo^2^)+(0.1640P)^2^+20.7430P] where P=(Fo^2^+2Fc^2^)/3'
_refine_ls_weighting_scheme calc
_refine_ls_wR_factor_ref 0.3908
_reflns_number_gt 14083
_reflns_number_total 32928
_reflns_threshold_expression F^2^>2.0\s(F^2^)
_cod_data_source_file ja8014583-file004.cif
_cod_data_source_block '_RGK1243raplt'
_cod_original_formula_sum 'C148 H100 Ag9 F27 N24 O46 S21 '
_cod_database_code 4108056

loop_
_symmetry_equiv_pos_site_id
_symmetry_equiv_pos_as_xyz
1 +X,+Y,+Z
2 -X,-Y,-Z

loop_
_atom_site_label
_atom_site_type_symbol
_atom_site_fract_x
_atom_site_fract_y
_atom_site_fract_z
_atom_site_U_iso_or_equiv
_atom_site_adp_type
_atom_site_occupancy
_atom_site_symmetry_multiplicity
_atom_site_calc_flag
_atom_site_refinement_flags
_atom_site_disorder_assembly
_atom_site_disorder_group
Ag(1) Ag -0.18359(8) 0.83821(6) 0.70855(5) 0.0457(4) Uani 1.00 1 d . . .
Ag(2) Ag 0.08133(8) 0.88320(6) 0.71912(6) 0.0468(4) Uani 1.00 1 d . . .
Ag(3) Ag -0.07320(9) 0.81506(6) 0.93335(6) 0.0489(4) Uani 1.00 1 d . . .
Ag(4) Ag 0.25267(8) 0.68950(6) 0.45394(5) 0.0462(4) Uani 1.00 1 d . . .
Ag(5) Ag 0.28572(10) 0.56540(6) 0.99897(6) 0.0621(5) Uani 1.00 1 d . . .
Ag(6) Ag -0.22765(9) 0.50669(6) 0.78173(6) 0.0566(4) Uani 1.00 1 d . . .
Ag(7) Ag 0.25068(8) 0.35277(6) 0.55057(6) 0.0467(4) Uani 1.00 1 d . . .
Ag(8) Ag 0.42280(8) 0.37022(6) 0.71852(6) 0.0496(4) Uani 1.00 1 d . . .
Ag(9) Ag 0.19337(9) 0.27700(6) 0.79263(5) 0.0480(4) Uani 1.00 1 d . . .
S(1) S -0.3521(3) 1.0104(2) 0.8483(2) 0.0548(14) Uani 1.00 1 d . . .
S(2) S -0.2739(2) 1.0536(2) 0.7004(2) 0.0508(13) Uani 1.00 1 d . . .
S(3) S -0.1117(2) 1.0944(2) 0.6927(2) 0.0501(13) Uani 1.00 1 d . . .
S(4) S -0.0095(3) 1.0686(2) 0.8165(2) 0.0554(15) Uani 1.00 1 d . . .
S(5) S -0.1117(3) 1.0464(2) 0.9543(2) 0.0562(15) Uani 1.00 1 d . . .
S(6) S -0.2726(3) 0.9953(2) 0.9692(2) 0.0665(17) Uani 1.00 1 d . . .
S(7) S 0.4917(2) 0.1842(2) 0.4988(2) 0.0537(14) Uani 1.00 1 d . . .
S(8) S 0.5820(3) 0.1961(3) 0.6072(2) 0.0705(17) Uani 1.00 1 d . . .
S(9) S 0.5273(3) 0.1346(2) 0.7581(2) 0.0556(14) Uani 1.00 1 d . . .
S(10) S 0.3926(3) 0.0772(2) 0.7852(2) 0.0640(16) Uani 1.00 1 d . . .
S(11) S 0.2711(3) 0.0855(2) 0.6644(2) 0.0562(15) Uani 1.00 1 d . . .
S(12) S 0.3310(3) 0.1348(2) 0.5222(2) 0.0550(14) Uani 1.00 1 d . . .
S(13) S 0.2076(3) 0.4073(2) 0.4044(2) 0.0505(14) Uani 1.00 1 d . . .
S(14) S -0.0798(3) 0.7852(2) 1.0964(2) 0.0557(15) Uani 1.00 1 d . . .
S(15) S 0.7466(3) 0.1791(2) 0.8360(2) 0.0547(14) Uani 1.00 1 d . . .
S(16) S 0.0836(2) 0.7529(2) 0.4297(2) 0.0438(12) Uani 1.00 1 d . . .
S(17) S -0.4271(3) 0.9964(3) 0.6312(3) 0.081(2) Uani 1.00 1 d . . .
F(1) F 0.2174(6) 0.5248(5) 0.3837(4) 0.067(3) Uani 1.00 1 d . . .
F(2) F 0.1169(5) 0.5403(5) 0.4346(4) 0.051(3) Uani 1.00 1 d . . .
F(3) F 0.1387(6) 0.5125(5) 0.3460(4) 0.051(2) Uani 1.00 1 d . . .
F(4) F -0.1814(6) 0.8919(6) 1.0599(5) 0.083(4) Uani 1.00 1 d . . .
F(5) F -0.1990(7) 0.8016(6) 1.0677(5) 0.085(4) Uani 1.00 1 d . . .
F(6) F -0.2134(6) 0.8654(5) 1.1408(4) 0.074(3) Uani 1.00 1 d . . .
F(7) F 0.6155(9) 0.2369(11) 0.8971(9) 0.159(11) Uani 1.00 1 d . . .
F(8) F 0.6888(13) 0.1408(11) 0.9213(6) 0.188(10) Uani 1.00 1 d . . .
F(9) F 0.6975(10) 0.2310(8) 0.9378(5) 0.131(6) Uani 1.00 1 d . . .
F(10) F 0.0729(6) 0.6636(4) 0.3652(4) 0.055(3) Uani 1.00 1 d . . .
F(11) F -0.0129(6) 0.7056(5) 0.4382(4) 0.060(3) Uani 1.00 1 d . . .
F(12) F -0.0131(6) 0.7704(4) 0.3707(4) 0.052(3) Uani 1.00 1 d . . .
F(13) F -0.4966(9) 1.0286(8) 0.5508(6) 0.120(5) Uani 1.00 1 d . . .
F(14) F -0.5622(7) 1.0289(6) 0.6304(6) 0.107(5) Uani 1.00 1 d . . .
F(15) F -0.4830(7) 0.9293(6) 0.5836(5) 0.105(5) Uani 1.00 1 d . . .
O(1) O 0.0187(6) 0.6663(5) 0.6228(4) 0.046(3) Uani 1.00 1 d . . .
O(2) O 0.1145(7) 0.9059(5) 0.5150(4) 0.048(3) Uani 1.00 1 d . . .
O(3) O 0.2042(6) 0.6794(5) 0.7774(4) 0.041(3) Uani 1.00 1 d . . .
O(4) O 0.1084(7) 0.7703(6) 1.0475(4) 0.053(3) Uani 1.00 1 d . . .
O(5) O -0.0404(7) 0.6150(5) 0.8649(4) 0.051(3) Uani 1.00 1 d . . .
O(6) O -0.3547(8) 0.7334(7) 0.7926(8) 0.105(6) Uani 1.00 1 d . . .
O(7) O 0.3706(7) 0.4637(5) 0.4136(4) 0.056(3) Uani 1.00 1 d . . .
O(8) O 0.2727(7) 0.5753(5) 0.6777(4) 0.049(3) Uani 1.00 1 d . . .
O(9) O 0.4633(7) 0.3722(6) 0.9141(5) 0.054(3) Uani 1.00 1 d . . .
O(10) O 0.1240(7) 0.4833(5) 0.8721(4) 0.046(3) Uani 1.00 1 d . . .
O(11) O -0.0679(7) 0.2861(5) 0.7531(4) 0.048(3) Uani 1.00 1 d . . .
O(12) O 0.0400(6) 0.5014(5) 0.6429(5) 0.044(3) Uani 1.00 1 d . . .
O(13) O 0.2347(7) 0.4056(6) 0.4558(4) 0.054(3) Uani 1.00 1 d . . .
O(14) O 0.1469(7) 0.3920(5) 0.4083(5) 0.055(3) Uani 1.00 1 d . . .
O(15) O 0.2649(7) 0.3748(6) 0.3564(5) 0.065(4) Uani 1.00 1 d . . .
O(16) O -0.0608(7) 0.8339(6) 1.1185(5) 0.059(3) Uani 1.00 1 d . . .
O(17) O -0.0473(7) 0.7609(6) 1.0383(5) 0.063(4) Uani 1.00 1 d . . .
O(18) O -0.0836(7) 0.7311(6) 1.1317(4) 0.059(3) Uani 1.00 1 d . . .
O(19) O 0.7381(8) 0.2477(6) 0.8208(4) 0.064(4) Uani 1.00 1 d . . .
O(20) O 0.7225(7) 0.1428(6) 0.8011(5) 0.062(4) Uani 1.00 1 d . . .
O(21) O 0.8141(9) 0.1356(7) 0.8501(6) 0.091(5) Uani 1.00 1 d . . .
O(22) O 0.1332(7) 0.7563(6) 0.3821(4) 0.059(4) Uani 1.00 1 d . . .
O(23) O 0.1166(7) 0.6991(6) 0.4654(4) 0.057(3) Uani 1.00 1 d . . .
O(24) O 0.0319(6) 0.8197(5) 0.4583(4) 0.050(3) Uani 1.00 1 d . . .
O(25) O -0.3593(8) 0.9522(7) 0.5930(6) 0.089(5) Uani 1.00 1 d . . .
O(26) O -0.4456(8) 1.0702(6) 0.6360(6) 0.081(4) Uani 1.00 1 d . . .
O(27) O -0.4398(10) 0.9659(8) 0.6847(7) 0.114(7) Uani 1.00 1 d . . .
N(1) N -0.2678(9) 0.9126(6) 0.7715(5) 0.043(4) Uani 1.00 1 d . . .
N(2) N -0.1531(8) 0.9470(6) 0.6679(6) 0.046(4) Uani 1.00 1 d . . .
N(3) N 0.0005(9) 0.9789(6) 0.6972(5) 0.044(4) Uani 1.00 1 d . . .
N(4) N 0.0390(11) 0.9392(8) 0.8387(5) 0.057(5) Uani 1.00 1 d . . .
N(5) N -0.0813(8) 0.9164(7) 0.9514(5) 0.041(4) Uani 1.00 1 d . . .
N(6) N -0.2284(8) 0.8823(7) 0.9066(6) 0.052(4) Uani 1.00 1 d . . .
N(7) N -0.0933(10) 0.7568(7) 0.6555(5) 0.049(4) Uani 1.00 1 d . . .
N(8) N 0.2025(8) 0.8010(7) 0.4735(5) 0.049(4) Uani 1.00 1 d . . .
N(9) N 0.1548(9) 0.7883(6) 0.7486(5) 0.045(4) Uani 1.00 1 d . . .
N(10) N 0.1994(9) 0.6584(7) 1.0364(6) 0.055(4) Uani 1.00 1 d . . .
N(11) N -0.0730(8) 0.7187(7) 0.9104(5) 0.043(4) Uani 1.00 1 d . . .
N(12) N -0.3022(11) 0.6145(8) 0.7833(7) 0.073(5) Uani 1.00 1 d . . .
N(13) N 0.3132(9) 0.5831(7) 0.4228(5) 0.054(4) Uani 1.00 1 d . . .
N(14) N 0.3648(9) 0.4743(7) 0.6947(5) 0.048(4) Uani 1.00 1 d . . .
N(15) N 0.3816(10) 0.4786(9) 0.9641(6) 0.063(5) Uani 1.00 1 d . . .
N(16) N 0.1619(7) 0.3670(6) 0.8455(5) 0.039(3) Uani 1.00 1 d . . .
N(17) N -0.1601(9) 0.3965(7) 0.7684(6) 0.048(4) Uani 1.00 1 d . . .
N(18) N 0.1408(9) 0.4202(7) 0.5877(6) 0.049(4) Uani 1.00 1 d . . .
N(19) N 0.3601(8) 0.2823(7) 0.5171(5) 0.037(3) Uani 1.00 1 d . . .
N(20) N 0.4667(8) 0.3150(7) 0.6063(6) 0.049(4) Uani 1.00 1 d . . .
N(21) N 0.4711(8) 0.2657(7) 0.7458(5) 0.040(3) Uani 1.00 1 d . . .
N(22) N 0.3451(9) 0.2094(8) 0.8131(6) 0.054(4) Uani 1.00 1 d . . .
N(23) N 0.2162(9) 0.1923(7) 0.7355(5) 0.040(3) Uani 1.00 1 d . . .
N(24) N 0.2244(10) 0.2313(7) 0.5901(5) 0.048(4) Uani 1.00 1 d . . .
C(1) C -0.2043(10) 0.9666(7) 0.8106(6) 0.042(5) Uani 1.00 1 d . . .
C(2) C -0.1649(12) 0.9832(9) 0.7651(7) 0.056(6) Uani 1.00 1 d . . .
C(3) C -0.1052(12) 0.9939(8) 0.7713(8) 0.057(6) Uani 1.00 1 d . . .
C(4) C -0.0856(10) 0.9865(7) 0.8231(6) 0.035(4) Uani 1.00 1 d . . .
C(5) C -0.1228(12) 0.9729(9) 0.8665(8) 0.053(5) Uani 1.00 1 d . . .
C(6) C -0.1795(11) 0.9596(8) 0.8639(6) 0.043(5) Uani 1.00 1 d . . .
C(7) C -0.2682(10) 0.9591(8) 0.8059(7) 0.045(5) Uani 1.00 1 d . . .
C(8) C -0.3901(11) 0.9690(9) 0.8182(7) 0.056(5) Uani 1.00 1 d . . .
C(9) C -0.3368(13) 0.9181(9) 0.7777(7) 0.059(6) Uani 1.00 1 d . . .
C(10) C -0.1909(10) 0.9913(8) 0.7118(7) 0.047(5) Uani 1.00 1 d . . .
C(11) C -0.2544(11) 1.0173(8) 0.6319(7) 0.045(5) Uani 1.00 1 d . . .
C(12) C -0.1868(12) 0.9594(9) 0.6231(7) 0.054(6) Uani 1.00 1 d . . .
C(13) C -0.0680(10) 1.0129(7) 0.7219(6) 0.037(4) Uani 1.00 1 d . . .
C(14) C -0.0314(11) 1.0757(9) 0.6491(6) 0.051(5) Uani 1.00 1 d . . .
C(15) C 0.0209(11) 1.0133(8) 0.6544(7) 0.048(5) Uani 1.00 1 d . . .
C(16) C -0.0208(14) 0.9951(9) 0.8258(6) 0.061(7) Uani 1.00 1 d . . .
C(17) C 0.0736(11) 1.0245(11) 0.8296(9) 0.070(6) Uani 1.00 1 d . . .
C(18) C 0.0909(13) 0.9580(9) 0.8421(8) 0.063(6) Uani 1.00 1 d . . .
C(19) C -0.1042(11) 0.9687(9) 0.9219(8) 0.048(5) Uani 1.00 1 d . . .
C(20) C -0.0822(11) 1.0008(9) 1.0082(7) 0.059(6) Uani 1.00 1 d . . .
C(21) C -0.0667(11) 0.9316(9) 1.0007(7) 0.057(6) Uani 1.00 1 d . . .
C(22) C -0.2201(12) 0.9389(9) 0.9087(7) 0.062(7) Uani 1.00 1 d . . .
C(23) C -0.2992(12) 0.9339(13) 0.9892(9) 0.078(7) Uani 1.00 1 d . . .
C(24) C -0.2727(12) 0.8808(12) 0.9520(9) 0.067(7) Uani 1.00 1 d . . .
C(25) C -0.0043(12) 0.7143(8) 0.7161(7) 0.050(5) Uani 1.00 1 d . . .
C(26) C 0.0564(11) 0.7279(8) 0.7131(8) 0.047(5) Uani 1.00 1 d . . .
C(27) C 0.0847(11) 0.7224(8) 0.7624(7) 0.043(5) Uani 1.00 1 d . . .
C(28) C 0.0541(9) 0.7066(7) 0.8104(6) 0.026(3) Uani 1.00 1 d . . .
C(29) C -0.0046(11) 0.6946(8) 0.8138(8) 0.046(5) Uani 1.00 1 d . . .
C(30) C -0.0348(11) 0.6984(8) 0.7661(7) 0.042(5) Uani 1.00 1 d . . .
C(31) C -0.0317(13) 0.7139(9) 0.6633(8) 0.051(6) Uani 1.00 1 d . . .
C(32) C -0.0152(10) 0.6828(9) 0.5728(7) 0.057(6) Uani 1.00 1 d . . .
C(33) C -0.0926(11) 0.7347(8) 0.5969(6) 0.046(5) Uani 1.00 1 d . . .
C(34) C 0.0812(10) 0.7536(7) 0.6610(6) 0.036(4) Uani 1.00 1 d . . .
C(35) C 0.0345(11) 0.8116(8) 0.6404(7) 0.046(5) Uani 1.00 1 d . . .
C(36) C 0.0556(10) 0.8414(8) 0.5937(7) 0.043(5) Uani 1.00 1 d . . .
C(37) C 0.1257(10) 0.8074(8) 0.5673(7) 0.045(5) Uani 1.00 1 d . . .
C(38) C 0.1762(10) 0.7439(8) 0.5855(6) 0.033(4) Uani 1.00 1 d . . .
C(39) C 0.1529(9) 0.7189(8) 0.6309(6) 0.034(4) Uani 1.00 1 d . . .
C(40) C 0.1515(11) 0.8352(9) 0.5160(7) 0.046(5) Uani 1.00 1 d . . .
C(41) C 0.1412(10) 0.9235(8) 0.4615(6) 0.046(5) Uani 1.00 1 d . . .
C(42) C 0.2068(11) 0.8526(8) 0.4350(7) 0.057(5) Uani 1.00 1 d . . .
C(43) C 0.1468(12) 0.7348(9) 0.7603(7) 0.052(5) Uani 1.00 1 d . . .
C(44) C 0.2526(12) 0.7089(11) 0.7891(9) 0.074(7) Uani 1.00 1 d . . .
C(45) C 0.2290(10) 0.7772(8) 0.7565(7) 0.044(5) Uani 1.00 1 d . . .
C(46) C 0.0838(9) 0.7039(8) 0.8638(6) 0.031(4) Uani 1.00 1 d . . .
C(47) C 0.0826(10) 0.7661(7) 0.8837(7) 0.044(5) Uani 1.00 1 d . . .
C(48) C 0.1041(10) 0.7691(8) 0.9344(6) 0.046(5) Uani 1.00 1 d . . .
C(49) C 0.1290(10) 0.7087(8) 0.9620(6) 0.040(4) Uani 1.00 1 d . . .
C(50) C 0.1338(11) 0.6432(9) 0.9404(7) 0.060(6) Uani 1.00 1 d . . .
C(51) C 0.1094(9) 0.6436(8) 0.8903(7) 0.039(4) Uani 1.00 1 d . . .
C(52) C 0.1486(11) 0.7097(9) 1.0156(7) 0.041(4) Uani 1.00 1 d . . .
C(53) C 0.1253(12) 0.7617(11) 1.1022(8) 0.064(6) Uani 1.00 1 d . . .
C(54) C 0.1964(16) 0.6857(11) 1.0923(8) 0.100(10) Uani 1.00 1 d . . .
C(55) C -0.0408(10) 0.6774(8) 0.8665(7) 0.040(4) Uani 1.00 1 d . . .
C(56) C -0.0783(10) 0.6116(9) 0.9219(6) 0.054(6) Uani 1.00 1 d . . .
C(57) C -0.1024(13) 0.6802(10) 0.9498(8) 0.075(7) Uani 1.00 1 d . . .
C(58) C -0.1034(11) 0.6892(8) 0.7716(7) 0.041(4) Uani 1.00 1 d . . .
C(59) C -0.1649(11) 0.7376(8) 0.8071(7) 0.044(5) Uani 1.00 1 d . . .
C(60) C -0.2299(10) 0.7330(8) 0.8094(7) 0.041(4) Uani 1.00 1 d . . .
C(61) C -0.2275(11) 0.6773(9) 0.7771(8) 0.049(5) Uani 1.00 1 d . . .
C(62) C -0.1641(14) 0.6268(9) 0.7445(7) 0.063(7) Uani 1.00 1 d . . .
C(63) C -0.1016(11) 0.6349(8) 0.7395(7) 0.044(5) Uani 1.00 1 d . . .
C(64) C -0.2924(13) 0.6675(10) 0.7849(9) 0.073(7) Uani 1.00 1 d . . .
C(65) C -0.4170(13) 0.7124(13) 0.8031(19) 0.20(2) Uani 1.00 1 d . . .
C(66) C -0.3788(14) 0.6331(10) 0.7835(14) 0.132(13) Uani 1.00 1 d . . .
C(67) C 0.2027(11) 0.4828(8) 0.6638(8) 0.049(5) Uani 1.00 1 d . . .
C(68) C 0.2398(11) 0.4845(8) 0.7073(8) 0.053(6) Uani 1.00 1 d . . .
C(69) C 0.2238(11) 0.4654(7) 0.7610(6) 0.044(5) Uani 1.00 1 d . . .
C(70) C 0.1653(10) 0.4475(8) 0.7718(7) 0.043(5) Uani 1.00 1 d . . .
C(71) C 0.1255(9) 0.4489(8) 0.7302(6) 0.033(4) Uani 1.00 1 d . . .
C(72) C 0.1491(10) 0.4635(7) 0.6795(6) 0.039(5) Uani 1.00 1 d . . .
C(73) C 0.2307(10) 0.4963(8) 0.6072(6) 0.036(4) Uani 1.00 1 d . . .
C(74) C 0.3052(9) 0.4468(9) 0.5823(7) 0.043(4) Uani 1.00 1 d . . .
C(75) C 0.3315(10) 0.4578(9) 0.5262(7) 0.042(4) Uani 1.00 1 d . . .
C(76) C 0.2910(10) 0.5153(9) 0.4990(6) 0.038(4) Uani 1.00 1 d . . .
C(77) C 0.2220(9) 0.5616(7) 0.5264(6) 0.034(4) Uani 1.00 1 d . . .
C(78) C 0.1898(9) 0.5512(7) 0.5788(6) 0.033(4) Uani 1.00 1 d . . .
C(79) C 0.3234(11) 0.5243(8) 0.4450(7) 0.047(5) Uani 1.00 1 d . . .
C(80) C 0.3975(13) 0.4834(8) 0.3593(7) 0.076(8) Uani 1.00 1 d . . .
C(81) C 0.3595(11) 0.5644(10) 0.3668(7) 0.058(6) Uani 1.00 1 d . . .
C(82) C 0.2964(10) 0.5091(8) 0.6936(7) 0.033(4) Uani 1.00 1 d . . .
C(83) C 0.3409(11) 0.5810(9) 0.6549(7) 0.053(5) Uani 1.00 1 d . . .
C(84) C 0.3977(10) 0.5194(8) 0.6761(8) 0.054(5) Uani 1.00 1 d . . .
C(85) C 0.2679(10) 0.4600(8) 0.8037(6) 0.038(4) Uani 1.00 1 d . . .
C(86) C 0.3070(10) 0.3926(9) 0.8186(7) 0.046(5) Uani 1.00 1 d . . .
C(87) C 0.3461(11) 0.3851(8) 0.8578(8) 0.057(6) Uani 1.00 1 d . . .
C(88) C 0.3531(10) 0.4430(9) 0.8832(7) 0.047(5) Uani 1.00 1 d . . .
C(89) C 0.3134(9) 0.5101(7) 0.8634(7) 0.037(4) Uani 1.00 1 d . . .
C(90) C 0.2714(10) 0.5174(9) 0.8239(7) 0.044(5) Uani 1.00 1 d . . .
C(91) C 0.3992(14) 0.4335(13) 0.9232(9) 0.068(7) Uani 1.00 1 d . . .
C(92) C 0.4941(11) 0.3747(11) 0.9618(9) 0.073(7) Uani 1.00 1 d . . .
C(93) C 0.4435(12) 0.4439(9) 0.9953(9) 0.072(7) Uani 1.00 1 d . . .
C(94) C 0.1507(9) 0.4298(8) 0.8301(7) 0.036(4) Uani 1.00 1 d . . .
C(95) C 0.1280(11) 0.4493(8) 0.9245(6) 0.055(6) Uani 1.00 1 d . . .
C(96) C 0.1453(11) 0.3709(8) 0.9079(6) 0.057(6) Uani 1.00 1 d . . .
C(97) C 0.0715(11) 0.4254(9) 0.7441(6) 0.043(5) Uani 1.00 1 d . . .
C(98) C 0.0852(11) 0.3595(8) 0.7144(7) 0.047(5) Uani 1.00 1 d . . .
C(99) C 0.0333(10) 0.3370(8) 0.7237(7) 0.042(5) Uani 1.00 1 d . . .
C(100) C -0.0365(10) 0.3819(8) 0.7564(6) 0.035(4) Uani 1.00 1 d . . .
C(101) C -0.0478(12) 0.4432(8) 0.7868(7) 0.054(6) Uani 1.00 1 d . . .
C(102) C 0.0030(10) 0.4648(8) 0.7804(7) 0.045(5) Uani 1.00 1 d . . .
C(103) C -0.0914(13) 0.3569(8) 0.7613(7) 0.058(7) Uani 1.00 1 d . . .
C(104) C -0.1320(11) 0.2759(9) 0.7537(7) 0.048(5) Uani 1.00 1 d . . .
C(105) C -0.1980(11) 0.3523(9) 0.7637(8) 0.058(6) Uani 1.00 1 d . . .
C(106) C 0.1132(11) 0.4605(8) 0.6336(8) 0.041(4) Uani 1.00 1 d . . .
C(107) C 0.0143(11) 0.4781(11) 0.5998(7) 0.064(6) Uani 1.00 1 d . . .
C(108) C 0.0810(11) 0.4385(10) 0.5554(8) 0.061(6) Uani 1.00 1 d . . .
C(109) C 0.3949(12) 0.2171(8) 0.6012(7) 0.047(5) Uani 1.00 1 d . . .
C(110) C 0.4363(11) 0.2238(8) 0.6380(9) 0.051(5) Uani 1.00 1 d . . .
C(111) C 0.4233(10) 0.2070(8) 0.6929(8) 0.043(5) Uani 1.00 1 d . . .
C(112) C 0.3709(13) 0.1851(8) 0.7113(8) 0.059(6) Uani 1.00 1 d . . .
C(113) C 0.3256(12) 0.1798(9) 0.6753(10) 0.068(8) Uani 1.00 1 d . . .
C(114) C 0.3397(11) 0.1976(8) 0.6187(8) 0.046(5) Uani 1.00 1 d . . .
C(115) C 0.4096(8) 0.2326(7) 0.5439(8) 0.037(4) Uani 1.00 1 d . . .
C(116) C 0.4581(11) 0.2341(9) 0.4458(7) 0.047(5) Uani 1.00 1 d . . .
C(117) C 0.3893(10) 0.2830(9) 0.4606(7) 0.044(4) Uani 1.00 1 d . . .
C(118) C 0.4869(11) 0.2496(10) 0.6172(7) 0.053(5) Uani 1.00 1 d . . .
C(119) C 0.5984(14) 0.2632(16) 0.5844(10) 0.101(9) Uani 1.00 1 d . . .
C(120) C 0.5294(15) 0.3243(12) 0.5863(7) 0.071(7) Uani 1.00 1 d . . .
C(121) C 0.4662(10) 0.2090(8) 0.7309(8) 0.051(5) Uani 1.00 1 d . . .
C(122) C 0.5547(12) 0.1844(10) 0.7923(8) 0.068(6) Uani 1.00 1 d . . .
C(123) C 0.5179(11) 0.2527(9) 0.7799(7) 0.050(5) Uani 1.00 1 d . . .
C(124) C 0.3647(10) 0.1611(8) 0.7685(8) 0.054(5) Uani 1.00 1 d . . .
C(125) C 0.3781(13) 0.1027(11) 0.8534(8) 0.076(7) Uani 1.00 1 d . . .
C(126) C 0.3514(11) 0.1756(11) 0.8617(7) 0.062(6) Uani 1.00 1 d . . .
C(127) C 0.2726(10) 0.1572(8) 0.6943(8) 0.046(5) Uani 1.00 1 d . . .
C(128) C 0.1956(11) 0.1006(8) 0.7084(7) 0.056(6) Uani 1.00 1 d . . .
C(129) C 0.1729(11) 0.1590(10) 0.7416(8) 0.057(6) Uani 1.00 1 d . . .
C(130) C 0.2978(12) 0.1922(9) 0.5815(7) 0.045(5) Uani 1.00 1 d . . .
C(131) C 0.2441(11) 0.1671(9) 0.5074(8) 0.052(5) Uani 1.00 1 d . . .
C(132) C 0.1949(11) 0.2155(9) 0.5477(8) 0.060(6) Uani 1.00 1 d . . .
C(133) C 0.1668(15) 0.5021(11) 0.3917(11) 0.074(7) Uani 1.00 1 d . . .
C(134) C -0.1715(14) 0.8383(11) 1.0903(7) 0.068(7) Uani 1.00 1 d . . .
C(135) C 0.676(2) 0.2033(17) 0.8987(9) 0.102(12) Uani 1.00 1 d . . .
C(136) C 0.0307(11) 0.7210(10) 0.3992(9) 0.056(6) Uani 1.00 1 d . . .
C(137) C -0.4929(13) 0.9934(12) 0.5937(10) 0.071(7) Uani 1.00 1 d . . .
S(18) S 0.2352(2) 0.9109(2) 0.6443(2) 0.0707(17) Uiso 1.00 1 d G . .
F(16) F 0.3425(5) 0.9118(6) 0.5715(4) 0.208(9) Uiso 1.00 1 d G . .
F(17) F 0.2716(6) 0.8886(6) 0.5356(2) 0.147(6) Uiso 1.00 1 d G . .
F(18) F 0.3448(4) 0.8120(4) 0.5783(4) 0.238(10) Uiso 1.00 1 d G . .
O(28) O 0.2792(4) 0.8935(5) 0.6858(2) 0.169(9) Uiso 1.00 1 d G . .
O(29) O 0.1951(4) 0.9852(2) 0.6387(3) 0.110(6) Uiso 1.00 1 d G . .
O(30) O 0.1957(4) 0.8710(4) 0.6431(3) 0.092(5) Uiso 1.00 1 d G . .
C(138) C 0.3004(3) 0.8803(4) 0.5806(2) 0.35(3) Uiso 1.00 1 d G . .
S(19) S 0.3766(4) 0.6530(3) 0.9200(3) 0.130(3) Uiso 1.00 1 d G . .
F(19) F 0.4018(5) 0.7534(4) 0.9523(3) 0.114(5) Uiso 1.00 1 d G . .
F(20) F 0.4167(6) 0.7397(5) 0.8648(3) 0.130(5) Uiso 1.00 1 d G . .
F(21) F 0.4943(3) 0.6674(5) 0.9068(4) 0.148(6) Uiso 1.00 1 d G . .
O(31) O 0.3948(6) 0.6193(5) 0.9701(3) 0.158(8) Uiso 1.00 1 d G . .
O(32) O 0.3027(3) 0.7050(5) 0.9250(5) 0.171(9) Uiso 1.00 1 d G . .
O(33) O 0.4066(6) 0.6062(4) 0.8697(3) 0.172(9) Uiso 1.00 1 d G . .
C(139) C 0.4238(3) 0.7048(3) 0.9103(2) 0.160(14) Uiso 1.00 1 d G . .
S(20) S 0.2452(2) 0.4393(2) 1.0694(2) 0.0816(19) Uiso 1.00 1 d G . .
F(22) F 0.3323(4) 0.3089(3) 1.0846(3) 0.121(5) Uiso 1.00 1 d G . .
F(23) F 0.2648(5) 0.3176(3) 1.0286(4) 0.157(6) Uiso 1.00 1 d G . .
F(24) F 0.3532(4) 0.3392(4) 1.0034(3) 0.109(4) Uiso 1.00 1 d G . .
O(34) O 0.2959(4) 0.4608(3) 1.0836(3) 0.115(6) Uiso 1.00 1 d G . .
O(35) O 0.1939(3) 0.4371(3) 1.1163(2) 0.084(4) Uiso 1.00 1 d G . .
O(36) O 0.2154(4) 0.4695(3) 1.0216(3) 0.107(5) Uiso 1.00 1 d G . .
C(140) C 0.3004(3) 0.3485(2) 1.0462(2) 0.124(10) Uiso 1.00 1 d G . .
S(21) S -0.4591(7) 0.8921(6) 1.0140(5) 0.123(5) Uiso 0.50 1 d PG A -1
F(25) F -0.4797(12) 0.7868(9) 0.9821(9) 0.158(13) Uiso 0.50 1 d PG A -1
F(26) F -0.5748(8) 0.8776(11) 1.0179(10) 0.161(14) Uiso 0.50 1 d PG A -1
F(27) F -0.5069(13) 0.8113(11) 1.0693(8) 0.189(16) Uiso 0.50 1 d PG A -1
O(37) O -0.3866(7) 0.8414(9) 1.0166(9) 0.110(12) Uiso 0.50 1 d PG A -1
O(38) O -0.4960(11) 0.9436(8) 1.0613(7) 0.111(12) Uiso 0.50 1 d PG A -1
O(39) O -0.4687(12) 0.9193(10) 0.9605(6) 0.179(19) Uiso 0.50 1 d PG A -1
C(141) C -0.5061(8) 0.8400(8) 1.0209(7) 0.20(3) Uiso 0.50 1 d PG A -1
S(121) S 0.5165(4) 0.4745(3) 0.4880(3) 0.051(2) Uiso 0.50 1 d PG B -2
F(125) F 0.5533(7) 0.3854(5) 0.4010(3) 0.063(6) Uiso 0.50 1 d PG B -2
F(126) F 0.6162(4) 0.3444(4) 0.4623(5) 0.029(4) Uiso 0.50 1 d PG B -2
F(127) F 0.5100(6) 0.3569(4) 0.4763(5) 0.052(5) Uiso 0.50 1 d PG B -2
O(137) O 0.5658(6) 0.4987(4) 0.4586(5) 0.072(8) Uiso 0.50 1 d PG B -2
O(138) O 0.5209(6) 0.4626(5) 0.5455(2) 0.059(7) Uiso 0.50 1 d PG B -2
O(139) O 0.4447(4) 0.5096(4) 0.4773(5) 0.068(8) Uiso 0.50 1 d PG B -2
C(241) C 0.5502(4) 0.3879(3) 0.4557(3) 0.052(10) Uiso 0.50 1 d PG B -2
O(40) O -0.2635(7) 0.8410(6) 0.6436(5) 0.065(4) Uani 1.00 1 d D . .
C(142) C -0.2904(11) 0.7906(9) 0.6426(9) 0.069(6) Uani 1.00 1 d D . .
O(41) O -0.1153(7) 0.8752(7) 0.5000(5) 0.072(4) Uani 1.00 1 d . D .
C(143) C -0.1429(13) 0.9216(9) 0.4594(7) 0.079(8) Uani 1.00 1 d D . .
O(42) O 0.6600(8) 0.3146(7) 0.7402(5) 0.074(4) Uani 1.00 1 d D . .
C(144) C 0.6977(12) 0.2612(9) 0.6950(7) 0.075(7) Uani 1.00 1 d D . .
O(43) O 0.5207(9) 0.4039(8) 0.7380(6) 0.091(5) Uani 1.00 1 d D . .
C(145) C 0.4992(19) 0.4564(14) 0.7818(11) 0.173(15) Uani 1.00 1 d D . .
O(44) O 0.0218(9) 0.6011(10) 1.0224(7) 0.112(6) Uani 1.00 1 d D . .
C(146) C 0.0583(14) 0.5775(14) 1.0665(10) 0.102(9) Uani 1.00 1 d D . .
O(45) O 0.2142(11) 0.8486(9) 0.9131(9) 0.132(7) Uani 1.00 1 d D . .
C(147) C 0.2552(18) 0.885(2) 0.9179(17) 0.21(2) Uani 1.00 1 d D . .
O(46) O -0.3431(17) 0.4723(13) 0.8355(17) 0.40(3) Uani 1.00 1 d D . .
C(148) C -0.3821(16) 0.4442(13) 0.8706(10) 0.103(9) Uani 1.00 1 d D . .
H(1) H -0.4393 0.9787 0.8273 0.067 Uiso 1.00 1 c R . .
H(2) H -0.3469 0.8887 0.7556 0.071 Uiso 1.00 1 c R . .
H(3) H -0.2847 1.0342 0.6055 0.054 Uiso 1.00 1 c R . .
H(4) H -0.1654 0.9305 0.5889 0.065 Uiso 1.00 1 c R . .
H(5) H -0.0250 1.1073 0.6235 0.062 Uiso 1.00 1 c R . .
H(6) H 0.0676 0.9939 0.6313 0.058 Uiso 1.00 1 c R . .
H(7) H 0.1056 1.0447 0.8282 0.084 Uiso 1.00 1 c R . .
H(8) H 0.1351 0.9273 0.8523 0.075 Uiso 1.00 1 c R . .
H(9) H -0.0769 1.0208 1.0405 0.071 Uiso 1.00 1 c R . .
H(10) H -0.0479 0.8978 1.0266 0.069 Uiso 1.00 1 c R . .
H(11) H -0.3300 0.9375 1.0238 0.093 Uiso 1.00 1 c R . .
H(12) H -0.2845 0.8427 0.9570 0.081 Uiso 1.00 1 c R . .
H(13) H 0.0065 0.6651 0.5350 0.068 Uiso 1.00 1 c R . .
H(14) H -0.1324 0.7502 0.5789 0.055 Uiso 1.00 1 c R . .
H(15) H -0.0148 0.8330 0.6585 0.056 Uiso 1.00 1 c R . .
H(16) H 0.0223 0.8835 0.5811 0.052 Uiso 1.00 1 c R . .
H(17) H 0.2248 0.7201 0.5660 0.040 Uiso 1.00 1 c R . .
H(18) H 0.1857 0.6765 0.6434 0.040 Uiso 1.00 1 c R . .
H(19) H 0.1232 0.9679 0.4460 0.056 Uiso 1.00 1 c R . .
H(20) H 0.2413 0.8447 0.4016 0.068 Uiso 1.00 1 c R . .
H(21) H 0.2887 0.6909 0.8109 0.089 Uiso 1.00 1 c R . .
H(22) H 0.2538 0.8042 0.7450 0.053 Uiso 1.00 1 c R . .
H(23) H 0.0673 0.8064 0.8629 0.053 Uiso 1.00 1 c R . .
H(24) H 0.1015 0.8115 0.9490 0.055 Uiso 1.00 1 c R . .
H(25) H 0.1527 0.6015 0.9592 0.072 Uiso 1.00 1 c R . .
H(26) H 0.1109 0.6020 0.8752 0.046 Uiso 1.00 1 c R . .
H(27) H 0.1013 0.7924 1.1353 0.077 Uiso 1.00 1 c R . .
H(28) H 0.2286 0.6638 1.1169 0.120 Uiso 1.00 1 c R . .
H(29) H -0.0851 0.5730 0.9365 0.065 Uiso 1.00 1 c R . .
H(30) H -0.1313 0.6974 0.9861 0.089 Uiso 1.00 1 c R . .
H(31) H -0.1636 0.7730 0.8294 0.053 Uiso 1.00 1 c R . .
H(32) H -0.2738 0.7664 0.8321 0.049 Uiso 1.00 1 c R . .
H(33) H -0.1631 0.5874 0.7259 0.076 Uiso 1.00 1 c R . .
H(34) H -0.0586 0.6039 0.7145 0.052 Uiso 1.00 1 c R . .
H(35) H -0.4667 0.7414 0.8180 0.243 Uiso 1.00 1 c R . .
H(36) H -0.3989 0.6039 0.7741 0.159 Uiso 1.00 1 c R . .
H(37) H 0.3345 0.4097 0.6019 0.052 Uiso 1.00 1 c R . .
H(38) H 0.3782 0.4247 0.5072 0.051 Uiso 1.00 1 c R . .
H(39) H 0.1952 0.6025 0.5089 0.041 Uiso 1.00 1 c R . .
H(40) H 0.1407 0.5815 0.5945 0.039 Uiso 1.00 1 c R . .
H(41) H 0.4302 0.4534 0.3277 0.091 Uiso 1.00 1 c R . .
H(42) H 0.3648 0.5959 0.3407 0.070 Uiso 1.00 1 c R . .
H(43) H 0.3464 0.6156 0.6325 0.063 Uiso 1.00 1 c R . .
H(44) H 0.4452 0.5116 0.6772 0.065 Uiso 1.00 1 c R . .
H(45) H 0.3064 0.3530 0.8017 0.055 Uiso 1.00 1 c R . .
H(46) H 0.3707 0.3393 0.8699 0.069 Uiso 1.00 1 c R . .
H(47) H 0.3156 0.5503 0.8774 0.045 Uiso 1.00 1 c R . .
H(48) H 0.2453 0.5624 0.8110 0.053 Uiso 1.00 1 c R . .
H(49) H 0.5376 0.3395 0.9703 0.088 Uiso 1.00 1 c R . .
H(50) H 0.4489 0.4619 1.0286 0.086 Uiso 1.00 1 c R . .
H(51) H 0.1216 0.4698 0.9606 0.065 Uiso 1.00 1 c R . .
H(52) H 0.1451 0.3353 0.9315 0.068 Uiso 1.00 1 c R . .
H(53) H 0.1295 0.3329 0.6890 0.057 Uiso 1.00 1 c R . .
H(54) H 0.0435 0.2918 0.7085 0.050 Uiso 1.00 1 c R . .
H(55) H -0.0922 0.4694 0.8122 0.065 Uiso 1.00 1 c R . .
H(56) H -0.0065 0.5072 0.8002 0.054 Uiso 1.00 1 c R . .
H(57) H -0.1335 0.2324 0.7491 0.057 Uiso 1.00 1 c R . .
H(58) H -0.2478 0.3663 0.7661 0.070 Uiso 1.00 1 c R . .
H(59) H -0.0335 0.4861 0.5996 0.077 Uiso 1.00 1 c R . .
H(60) H 0.0847 0.4276 0.5171 0.074 Uiso 1.00 1 c R . .
H(61) H 0.4859 0.2276 0.4092 0.056 Uiso 1.00 1 c R . .
H(62) H 0.3631 0.3145 0.4359 0.052 Uiso 1.00 1 c R . .
H(63) H 0.6444 0.2614 0.5725 0.121 Uiso 1.00 1 c R . .
H(64) H 0.5260 0.3682 0.5748 0.086 Uiso 1.00 1 c R . .
H(65) H 0.5891 0.1678 0.8156 0.082 Uiso 1.00 1 c R . .
H(66) H 0.5251 0.2894 0.7947 0.060 Uiso 1.00 1 c R . .
H(67) H 0.3871 0.0715 0.8823 0.091 Uiso 1.00 1 c R . .
H(68) H 0.3387 0.1997 0.8975 0.075 Uiso 1.00 1 c R . .
H(69) H 0.1718 0.0718 0.7098 0.068 Uiso 1.00 1 c R . .
H(70) H 0.1289 0.1769 0.7682 0.069 Uiso 1.00 1 c R . .
H(71) H 0.2335 0.1523 0.4753 0.063 Uiso 1.00 1 c R . .
H(72) H 0.1448 0.2373 0.5479 0.072 Uiso 1.00 1 c R . .

loop_
_atom_site_aniso_label
_atom_site_aniso_U_11
_atom_site_aniso_U_22
_atom_site_aniso_U_33
_atom_site_aniso_U_12
_atom_site_aniso_U_13
_atom_site_aniso_U_23
Ag(1) 0.0687(10) 0.0261(6) 0.0397(8) -0.0199(7) -0.0089(7) 0.0015(5)
Ag(2) 0.0704(10) 0.0233(6) 0.0458(8) -0.0202(7) -0.0126(7) 0.0062(5)
Ag(3) 0.0799(11) 0.0294(7) 0.0369(7) -0.0269(7) -0.0055(7) 0.0018(5)
Ag(4) 0.0718(10) 0.0279(7) 0.0377(7) -0.0233(7) -0.0069(7) 0.0065(5)
Ag(5) 0.0908(13) 0.0386(8) 0.0537(10) -0.0212(9) -0.0288(9) 0.0031(7)
Ag(6) 0.0757(11) 0.0363(8) 0.0628(10) -0.0295(8) -0.0149(9) 0.0058(7)
Ag(7) 0.0669(10) 0.0262(6) 0.0413(8) -0.0163(7) -0.0107(7) 0.0012(5)
Ag(8) 0.0686(10) 0.0295(7) 0.0467(8) -0.0186(7) -0.0128(8) 0.0042(6)
Ag(9) 0.0780(11) 0.0277(7) 0.0377(7) -0.0250(7) -0.0073(7) 0.0030(5)
S(1) 0.076(4) 0.035(2) 0.045(2) -0.022(2) -0.002(2) 0.002(2)
S(2) 0.070(3) 0.035(2) 0.041(2) -0.019(2) -0.009(2) 0.001(2)
S(3) 0.074(3) 0.027(2) 0.045(2) -0.021(2) -0.010(2) 0.006(2)
S(4) 0.085(4) 0.029(2) 0.058(3) -0.032(2) -0.010(3) 0.003(2)
S(5) 0.101(4) 0.030(2) 0.042(2) -0.033(2) -0.015(3) 0.001(2)
S(6) 0.092(4) 0.070(3) 0.029(2) -0.033(3) -0.002(2) 0.001(2)
S(7) 0.069(3) 0.042(2) 0.044(2) -0.024(2) -0.002(2) -0.002(2)
S(8) 0.067(4) 0.068(3) 0.070(4) -0.024(3) -0.017(3) 0.011(3)
S(9) 0.080(4) 0.030(2) 0.051(3) -0.019(2) -0.015(2) 0.003(2)
S(10) 0.087(4) 0.042(3) 0.059(3) -0.027(3) -0.013(3) 0.021(2)
S(11) 0.091(4) 0.034(2) 0.047(3) -0.036(2) -0.001(3) -0.005(2)
S(12) 0.077(4) 0.046(2) 0.043(3) -0.031(2) -0.005(2) -0.006(2)
S(13) 0.085(4) 0.027(2) 0.040(2) -0.023(2) -0.021(2) 0.010(2)
S(14) 0.093(4) 0.041(2) 0.040(2) -0.039(3) -0.007(3) 0.009(2)
S(15) 0.078(4) 0.034(2) 0.051(3) -0.025(2) -0.013(3) -0.003(2)
S(16) 0.060(3) 0.032(2) 0.041(2) -0.020(2) -0.016(2) 0.008(2)
S(17) 0.087(5) 0.045(3) 0.099(5) -0.012(3) -0.033(4) -0.029(3)
F(1) 0.098(10) 0.048(6) 0.068(8) -0.039(7) -0.039(7) 0.024(5)
F(2) 0.071(8) 0.040(6) 0.038(6) -0.026(5) 0.003(5) -0.005(4)
F(3) 0.076(8) 0.045(6) 0.039(6) -0.027(6) -0.031(6) 0.019(4)
F(4) 0.083(9) 0.086(9) 0.075(9) -0.032(8) -0.029(7) 0.048(7)
F(5) 0.126(12) 0.086(9) 0.081(9) -0.070(9) -0.052(8) 0.020(7)
F(6) 0.089(9) 0.071(8) 0.058(8) -0.035(7) -0.009(7) 0.004(6)
F(7) 0.079(12) 0.18(2) 0.20(2) -0.065(13) 0.048(14) -0.104(17)
F(8) 0.32(3) 0.181(19) 0.084(12) -0.16(2) 0.031(15) 0.012(13)
F(9) 0.203(19) 0.135(13) 0.051(8) -0.088(13) 0.014(10) -0.020(9)
F(10) 0.093(9) 0.020(5) 0.050(6) -0.023(5) -0.015(6) -0.004(4)
F(11) 0.076(8) 0.052(6) 0.050(6) -0.033(6) 0.004(6) 0.002(5)
F(12) 0.084(8) 0.026(5) 0.039(6) -0.015(5) -0.022(6) 0.005(4)
F(13) 0.137(14) 0.113(12) 0.088(11) -0.028(11) -0.053(11) 0.029(9)
F(14) 0.090(10) 0.073(9) 0.128(12) -0.022(8) 0.012(9) -0.047(8)
F(15) 0.093(10) 0.060(8) 0.130(12) -0.007(8) -0.021(9) -0.051(8)
O(1) 0.067(9) 0.025(6) 0.036(7) -0.013(6) -0.006(7) 0.002(5)
O(2) 0.078(10) 0.027(6) 0.039(7) -0.025(6) -0.009(7) 0.008(5)
O(3) 0.051(8) 0.022(6) 0.050(7) -0.015(6) -0.016(6) 0.014(5)
O(4) 0.073(10) 0.057(8) 0.031(7) -0.026(7) -0.026(7) -0.000(6)
O(5) 0.094(11) 0.022(6) 0.039(7) -0.029(7) -0.011(7) 0.006(5)
O(6) 0.061(11) 0.047(9) 0.21(2) -0.024(8) -0.035(12) -0.003(11)
O(7) 0.085(10) 0.035(7) 0.033(7) -0.024(7) 0.007(7) 0.009(5)
O(8) 0.077(9) 0.013(5) 0.048(7) -0.015(6) -0.008(7) 0.015(5)
O(9) 0.054(9) 0.051(8) 0.044(8) -0.009(7) -0.018(7) -0.001(6)
O(10) 0.093(10) 0.028(6) 0.022(6) -0.033(7) -0.013(6) -0.002(5)
O(11) 0.069(9) 0.038(7) 0.047(8) -0.036(7) -0.005(7) -0.003(5)
O(12) 0.050(8) 0.025(6) 0.053(8) -0.010(6) -0.019(7) -0.001(5)
O(13) 0.083(10) 0.053(8) 0.035(7) -0.039(7) -0.012(7) 0.015(6)
O(14) 0.082(10) 0.040(7) 0.053(8) -0.040(7) 0.000(7) 0.000(6)
O(15) 0.092(11) 0.036(7) 0.043(8) -0.016(7) 0.010(7) -0.007(6)
O(16) 0.085(10) 0.043(7) 0.056(8) -0.037(7) -0.010(8) 0.003(6)
O(17) 0.091(11) 0.059(8) 0.048(8) -0.045(8) -0.006(8) 0.002(7)
O(18) 0.096(11) 0.054(8) 0.041(7) -0.044(8) -0.022(7) 0.003(6)
O(19) 0.124(13) 0.053(8) 0.041(7) -0.062(9) -0.016(8) 0.011(6)
O(20) 0.080(10) 0.042(7) 0.069(9) -0.031(7) -0.017(8) -0.002(6)
O(21) 0.104(13) 0.040(8) 0.118(14) -0.004(9) -0.072(11) -0.001(8)
O(22) 0.093(11) 0.068(9) 0.038(7) -0.061(8) -0.001(7) 0.007(6)
O(23) 0.096(11) 0.045(7) 0.036(7) -0.041(7) -0.009(7) 0.023(6)
O(24) 0.054(8) 0.029(6) 0.056(8) -0.014(6) 0.004(7) 0.000(5)
O(25) 0.075(11) 0.056(9) 0.123(14) -0.024(8) -0.003(10) -0.039(9)
O(26) 0.084(11) 0.048(8) 0.096(12) -0.016(8) -0.020(9) -0.022(8)
O(27) 0.124(16) 0.084(12) 0.069(12) 0.013(11) -0.031(11) 0.020(9)
O(40) 0.078(10) 0.042(7) 0.085(10) -0.037(7) -0.016(8) 0.004(7)
O(41) 0.087(11) 0.077(10) 0.053(9) -0.046(9) 0.008(8) -0.013(8)
O(42) 0.093(12) 0.068(10) 0.059(9) -0.035(9) -0.019(9) 0.015(7)
O(43) 0.133(15) 0.086(12) 0.070(11) -0.070(12) -0.004(11) 0.000(9)
O(44) 0.106(15) 0.145(17) 0.085(13) -0.069(13) 0.015(11) -0.015(12)
O(45) 0.126(17) 0.090(14) 0.20(2) -0.059(13) -0.058(16) 0.016(13)
O(46) 0.25(3) 0.16(2) 0.67(7) -0.13(2) 0.32(4) -0.24(3)
N(1) 0.068(12) 0.018(7) 0.037(9) -0.016(8) -0.004(8) 0.009(6)
N(2) 0.065(11) 0.025(7) 0.040(9) -0.011(8) -0.021(8) 0.010(6)
N(3) 0.086(13) 0.028(7) 0.018(7) -0.027(8) -0.003(8) -0.005(6)
N(4) 0.108(16) 0.035(9) 0.031(8) -0.035(10) -0.014(10) 0.001(7)
N(5) 0.070(11) 0.033(8) 0.020(7) -0.018(8) -0.022(7) -0.001(6)
N(6) 0.069(12) 0.047(9) 0.046(9) -0.039(9) 0.008(9) 0.014(7)
N(7) 0.084(13) 0.032(8) 0.030(8) -0.033(9) 0.004(9) 0.001(7)
N(8) 0.078(12) 0.027(8) 0.036(9) -0.019(8) -0.009(8) 0.016(6)
N(9) 0.079(12) 0.021(7) 0.051(9) -0.030(8) -0.031(9) 0.015(6)
N(10) 0.077(13) 0.032(8) 0.058(11) -0.021(9) -0.029(10) -0.002(7)
N(11) 0.078(12) 0.036(8) 0.030(8) -0.039(8) -0.011(8) 0.014(6)
N(12) 0.107(17) 0.032(9) 0.097(15) -0.041(11) -0.036(13) 0.002(9)
N(13) 0.095(13) 0.035(8) 0.029(8) -0.037(9) 0.013(8) -0.001(6)
N(14) 0.077(12) 0.044(9) 0.037(9) -0.040(9) -0.010(9) 0.003(7)
N(15) 0.104(16) 0.081(13) 0.046(10) -0.069(12) -0.043(11) 0.030(9)
N(16) 0.049(9) 0.023(7) 0.037(8) -0.008(7) -0.010(7) 0.003(6)
N(17) 0.073(12) 0.041(9) 0.044(9) -0.035(9) -0.019(9) 0.008(7)
N(18) 0.069(12) 0.033(8) 0.039(9) -0.023(8) 0.008(9) -0.005(7)
N(19) 0.056(10) 0.040(8) 0.023(7) -0.027(8) -0.007(7) -0.001(6)
N(20) 0.070(12) 0.028(8) 0.045(9) -0.021(8) -0.003(8) 0.003(7)
N(21) 0.060(9) 0.034(7) 0.027(7) -0.012(7) -0.038(7) 0.004(5)
N(22) 0.075(12) 0.052(10) 0.036(9) -0.029(9) -0.017(9) -0.000(7)
N(23) 0.081(12) 0.039(8) 0.017(7) -0.032(8) -0.035(8) 0.015(6)
N(24) 0.093(14) 0.039(9) 0.030(8) -0.045(10) -0.011(9) 0.004(7)
C(1) 0.071(14) 0.017(8) 0.021(8) -0.010(9) 0.000(9) 0.010(6)
C(2) 0.082(17) 0.028(10) 0.027(10) -0.008(11) 0.016(11) 0.004(8)
C(3) 0.072(16) 0.016(9) 0.051(13) -0.005(10) 0.018(12) 0.010(8)
C(4) 0.055(13) 0.014(8) 0.016(8) 0.000(8) -0.008(9) 0.003(6)
C(5) 0.084(17) 0.031(10) 0.050(13) -0.031(11) -0.015(12) -0.002(9)
C(6) 0.088(16) 0.028(9) 0.015(8) -0.032(10) -0.003(9) 0.015(6)
C(7) 0.052(13) 0.031(10) 0.047(11) -0.021(9) 0.013(10) -0.006(8)
C(8) 0.065(14) 0.040(11) 0.062(13) -0.030(11) 0.003(11) 0.021(10)
C(9) 0.098(19) 0.022(9) 0.033(11) -0.001(11) -0.025(12) 0.000(8)
C(10) 0.068(14) 0.014(8) 0.044(11) -0.011(9) 0.002(10) -0.001(7)
C(11) 0.080(15) 0.037(10) 0.034(10) -0.040(11) -0.014(10) 0.027(8)
C(12) 0.102(18) 0.025(10) 0.033(10) -0.031(11) -0.005(11) 0.005(8)
C(13) 0.067(13) 0.014(8) 0.027(9) -0.013(8) -0.020(9) -0.006(6)
C(14) 0.099(17) 0.039(11) 0.026(9) -0.041(12) -0.012(11) 0.004(8)
C(15) 0.081(15) 0.026(9) 0.034(10) -0.020(10) -0.012(10) 0.008(8)
C(16) 0.13(2) 0.033(11) 0.016(9) -0.046(13) 0.019(11) 0.004(7)
C(17) 0.046(14) 0.054(14) 0.088(18) -0.009(11) 0.001(13) -0.003(12)
C(18) 0.083(18) 0.024(10) 0.069(15) -0.020(11) 0.002(13) -0.010(10)
C(19) 0.065(14) 0.029(10) 0.045(12) -0.019(10) -0.003(10) 0.012(8)
C(20) 0.110(19) 0.039(11) 0.048(12) -0.053(12) -0.010(12) 0.000(9)
C(21) 0.102(18) 0.034(10) 0.041(11) -0.028(12) -0.033(12) 0.016(8)
C(22) 0.13(2) 0.028(9) 0.033(10) -0.047(12) 0.002(12) 0.004(8)
C(23) 0.081(18) 0.098(19) 0.057(15) -0.045(16) -0.010(14) 0.045(14)
C(24) 0.075(17) 0.093(18) 0.070(16) -0.070(16) -0.014(14) 0.006(14)
C(25) 0.095(17) 0.017(9) 0.040(11) -0.017(10) -0.042(12) 0.011(7)
C(26) 0.067(14) 0.029(10) 0.046(12) -0.025(10) -0.001(11) -0.001(8)
C(27) 0.069(14) 0.015(8) 0.038(11) -0.009(9) -0.022(10) 0.015(7)
C(28) 0.043(10) 0.016(7) 0.023(8) -0.015(7) -0.011(8) 0.003(6)
C(29) 0.077(15) 0.016(8) 0.052(12) -0.022(9) -0.024(11) 0.004(8)
C(30) 0.074(15) 0.021(8) 0.029(9) -0.024(9) -0.001(10) -0.002(7)
C(31) 0.084(17) 0.018(9) 0.046(12) -0.020(10) -0.007(12) 0.011(8)
C(32) 0.054(13) 0.055(12) 0.026(10) 0.004(11) -0.003(10) 0.001(9)
C(33) 0.071(14) 0.022(9) 0.027(9) -0.002(9) -0.022(10) 0.005(7)
C(34) 0.077(14) 0.016(8) 0.016(8) -0.025(9) -0.003(9) 0.009(6)
C(35) 0.070(14) 0.030(10) 0.037(10) -0.026(10) 0.002(10) -0.001(8)
C(36) 0.066(14) 0.016(8) 0.053(12) -0.024(9) -0.010(10) -0.003(8)
C(37) 0.052(12) 0.016(8) 0.060(12) -0.018(8) 0.010(10) -0.018(8)
C(38) 0.055(12) 0.027(9) 0.021(8) -0.018(8) -0.015(8) -0.004(7)
C(39) 0.058(12) 0.028(9) 0.020(8) -0.021(9) -0.016(8) 0.004(7)
C(40) 0.067(14) 0.045(11) 0.048(12) -0.046(11) -0.008(11) -0.007(9)
C(41) 0.081(12) 0.026(8) 0.029(8) -0.020(8) -0.019(9) 0.025(7)
C(42) 0.095(13) 0.024(8) 0.039(9) -0.024(9) 0.003(9) 0.018(7)
C(43) 0.094(18) 0.030(10) 0.039(11) -0.033(12) -0.017(12) -0.001(8)
C(44) 0.091(18) 0.067(15) 0.11(2) -0.056(14) -0.066(15) 0.031(13)
C(45) 0.051(12) 0.024(9) 0.069(13) -0.022(9) -0.027(10) 0.027(8)
C(46) 0.043(11) 0.029(9) 0.015(8) -0.009(8) -0.009(7) -0.004(6)
C(47) 0.070(14) 0.012(8) 0.041(11) -0.007(9) -0.018(10) 0.016(7)
C(48) 0.085(15) 0.028(9) 0.024(9) -0.026(10) -0.009(10) 0.000(7)
C(49) 0.069(14) 0.030(9) 0.021(9) -0.019(9) -0.020(9) 0.013(7)
C(50) 0.100(18) 0.041(11) 0.037(11) -0.030(12) -0.017(12) 0.021(9)
C(51) 0.048(12) 0.028(9) 0.036(10) -0.014(9) -0.008(9) 0.005(7)
C(52) 0.068(14) 0.034(10) 0.024(9) -0.025(10) -0.015(10) 0.010(7)
C(53) 0.089(18) 0.069(15) 0.030(11) -0.028(14) -0.022(12) 0.020(10)
C(54) 0.20(3) 0.060(15) 0.045(13) -0.048(18) -0.063(17) -0.007(11)
C(55) 0.058(13) 0.031(9) 0.030(9) -0.023(9) 0.002(9) -0.000(7)
C(56) 0.092(16) 0.038(10) 0.024(9) -0.031(11) 0.010(10) 0.016(8)
C(57) 0.13(2) 0.058(14) 0.050(13) -0.066(15) 0.019(13) -0.009(10)
C(58) 0.063(13) 0.028(9) 0.044(11) -0.023(9) -0.030(10) 0.010(8)
C(59) 0.072(15) 0.024(9) 0.037(10) -0.022(10) -0.016(10) 0.011(7)
C(60) 0.053(13) 0.031(10) 0.038(10) -0.019(9) -0.013(9) 0.008(8)
C(61) 0.074(15) 0.035(10) 0.055(12) -0.042(11) -0.006(11) 0.020(9)
C(62) 0.13(2) 0.028(10) 0.030(10) -0.035(13) -0.013(13) 0.007(8)
C(63) 0.071(14) 0.013(8) 0.039(11) -0.015(9) -0.008(10) -0.002(7)
C(64) 0.072(17) 0.021(10) 0.106(19) -0.010(11) -0.001(15) -0.008(11)
C(65) 0.037(15) 0.043(16) 0.52(7) -0.004(13) -0.06(2) 0.01(2)
C(66) 0.073(19) 0.011(10) 0.31(4) -0.014(12) -0.05(2) -0.008(17)
C(67) 0.058(14) 0.007(8) 0.062(13) 0.001(8) -0.005(11) 0.004(8)
C(68) 0.068(15) 0.013(8) 0.068(14) -0.018(9) 0.005(12) -0.013(9)
C(69) 0.083(15) 0.013(8) 0.024(9) -0.017(9) 0.002(10) 0.002(6)
C(70) 0.058(11) 0.026(8) 0.051(10) -0.030(8) 0.002(9) 0.019(7)
C(71) 0.048(11) 0.030(9) 0.019(8) -0.019(8) 0.005(8) -0.000(7)
C(72) 0.070(14) 0.019(8) 0.027(9) -0.024(9) 0.003(9) -0.000(7)
C(73) 0.068(13) 0.036(9) 0.021(8) -0.038(10) -0.013(9) -0.000(7)
C(74) 0.040(11) 0.035(10) 0.049(12) -0.008(9) -0.017(10) -0.007(8)
C(75) 0.047(12) 0.053(12) 0.039(11) -0.034(10) -0.009(9) -0.011(9)
C(76) 0.064(13) 0.036(10) 0.025(9) -0.028(10) -0.018(9) 0.001(7)
C(77) 0.045(11) 0.020(8) 0.033(9) -0.005(8) -0.021(8) 0.017(7)
C(78) 0.052(12) 0.019(8) 0.033(9) -0.021(8) -0.009(9) 0.006(7)
C(79) 0.088(16) 0.027(9) 0.028(9) -0.030(10) -0.007(10) 0.009(7)
C(80) 0.14(2) 0.016(9) 0.037(11) -0.017(12) 0.014(13) 0.007(8)
C(81) 0.090(17) 0.054(13) 0.042(12) -0.042(12) -0.012(12) 0.010(10)
C(82) 0.042(11) 0.026(9) 0.042(11) -0.023(9) -0.014(9) 0.019(7)
C(83) 0.092(17) 0.043(11) 0.043(11) -0.047(12) -0.016(11) 0.033(9)
C(84) 0.041(12) 0.029(10) 0.103(18) -0.019(9) -0.028(12) 0.015(10)
C(85) 0.058(13) 0.035(10) 0.023(9) -0.025(9) -0.006(9) 0.014(7)
C(86) 0.066(14) 0.047(12) 0.029(10) -0.025(11) -0.019(10) 0.022(8)
C(87) 0.082(16) 0.019(9) 0.050(12) -0.018(10) 0.019(12) 0.017(8)
C(88) 0.058(13) 0.036(10) 0.027(9) -0.011(10) 0.007(10) -0.008(8)
C(89) 0.044(11) 0.014(8) 0.052(11) -0.015(8) -0.001(9) 0.011(7)
C(90) 0.055(13) 0.029(10) 0.048(11) -0.022(9) -0.004(10) 0.001(8)
C(91) 0.10(2) 0.081(18) 0.047(14) -0.071(17) 0.002(14) 0.008(12)
C(92) 0.059(15) 0.059(14) 0.076(17) 0.006(12) -0.040(13) 0.002(12)
C(93) 0.084(17) 0.029(11) 0.098(18) -0.000(11) -0.072(15) 0.013(11)
C(94) 0.056(12) 0.036(10) 0.036(10) -0.030(9) -0.032(9) 0.020(8)
C(95) 0.119(18) 0.023(9) 0.016(8) -0.027(11) -0.015(10) 0.006(7)
C(96) 0.100(17) 0.029(9) 0.025(9) -0.028(11) 0.023(10) -0.010(7)
C(97) 0.083(15) 0.038(10) 0.026(9) -0.037(11) -0.029(10) 0.020(8)
C(98) 0.074(15) 0.018(8) 0.036(10) -0.013(9) -0.003(10) 0.010(7)
C(99) 0.072(14) 0.025(9) 0.041(10) -0.030(10) -0.015(10) 0.000(8)
C(100) 0.059(13) 0.032(9) 0.035(10) -0.031(9) -0.032(9) 0.013(7)
C(101) 0.113(19) 0.032(10) 0.028(10) -0.040(12) -0.018(11) 0.001(8)
C(102) 0.065(14) 0.023(9) 0.049(12) -0.021(9) -0.011(11) -0.006(8)
C(103) 0.099(18) 0.011(8) 0.027(10) 0.002(10) 0.005(11) 0.002(7)
C(104) 0.082(15) 0.031(10) 0.039(11) -0.027(10) -0.030(11) -0.000(8)
C(105) 0.076(16) 0.032(10) 0.088(16) -0.033(11) -0.045(13) 0.019(10)
C(106) 0.056(13) 0.023(9) 0.052(12) -0.023(9) -0.016(10) 0.010(8)
C(107) 0.049(13) 0.104(18) 0.045(12) -0.035(13) -0.023(11) -0.022(12)
C(108) 0.062(15) 0.076(15) 0.040(12) -0.028(13) -0.003(12) -0.011(11)
C(109) 0.101(17) 0.015(8) 0.022(9) -0.028(10) -0.004(10) 0.013(6)
C(110) 0.057(14) 0.020(9) 0.069(15) -0.017(9) -0.000(12) 0.006(9)
C(111) 0.047(12) 0.032(10) 0.060(13) -0.025(9) -0.018(11) 0.002(9)
C(112) 0.095(18) 0.017(9) 0.041(12) -0.017(11) 0.020(12) -0.012(8)
C(113) 0.084(18) 0.025(10) 0.090(18) -0.039(11) 0.038(14) -0.020(11)
C(114) 0.060(14) 0.026(9) 0.058(13) -0.021(10) -0.019(11) -0.011(9)
C(115) 0.014(8) 0.014(8) 0.077(14) 0.000(7) -0.011(9) -0.006(8)
C(116) 0.071(15) 0.056(12) 0.025(9) -0.037(12) -0.018(10) 0.016(8)
C(117) 0.049(13) 0.042(11) 0.037(10) -0.020(10) -0.003(9) -0.001(8)
C(118) 0.077(16) 0.054(13) 0.034(11) -0.033(12) -0.015(11) 0.006(9)
C(119) 0.067(18) 0.15(2) 0.11(2) -0.08(2) 0.010(17) 0.00(2)
C(120) 0.13(2) 0.078(16) 0.026(10) -0.078(17) 0.021(13) 0.004(10)
C(121) 0.042(12) 0.007(8) 0.077(14) 0.006(8) 0.005(11) 0.000(8)
C(122) 0.093(18) 0.050(13) 0.051(13) -0.027(13) -0.003(13) 0.002(10)
C(123) 0.068(15) 0.030(10) 0.050(12) -0.019(10) -0.017(11) 0.001(8)
C(124) 0.058(14) 0.019(9) 0.070(15) -0.009(9) -0.000(11) 0.002(9)
C(125) 0.13(2) 0.072(16) 0.056(14) -0.057(16) -0.050(14) 0.048(12)
C(126) 0.075(13) 0.084(13) 0.023(9) -0.039(10) 0.005(9) 0.023(9)
C(127) 0.057(13) 0.024(9) 0.053(12) -0.015(9) -0.015(11) 0.006(8)
C(128) 0.104(18) 0.023(9) 0.060(13) -0.041(11) -0.025(13) 0.017(9)
C(129) 0.076(15) 0.054(13) 0.070(14) -0.051(12) -0.026(12) 0.048(11)
C(130) 0.071(15) 0.030(10) 0.039(11) -0.027(10) -0.017(11) 0.023(8)
C(131) 0.072(15) 0.041(11) 0.053(13) -0.032(11) -0.017(11) -0.001(9)
C(132) 0.057(14) 0.026(10) 0.080(16) -0.012(10) 0.003(13) -0.012(10)
C(133) 0.10(2) 0.047(14) 0.09(2) -0.048(15) -0.024(17) 0.016(13)
C(134) 0.13(2) 0.067(15) 0.010(9) -0.053(16) -0.007(12) 0.010(9)
C(135) 0.22(4) 0.10(2) 0.026(12) -0.12(2) 0.01(2) 0.007(14)
C(136) 0.049(13) 0.043(12) 0.072(15) -0.026(11) 0.007(12) 0.014(11)
C(137) 0.073(17) 0.052(14) 0.052(14) -0.003(13) 0.005(13) -0.014(11)
C(142) 0.096(18) 0.047(12) 0.086(17) -0.048(13) -0.028(14) 0.011(11)
C(143) 0.16(2) 0.058(14) 0.030(11) -0.063(16) -0.017(14) 0.018(10)
C(144) 0.097(19) 0.049(13) 0.060(15) -0.013(13) -0.027(14) -0.010(11)
C(145) 0.15(2) 0.21(3) 0.17(2) -0.08(2) -0.08(2) 0.10(2)
C(146) 0.12(2) 0.13(2) 0.085(18) -0.063(17) -0.068(16) 0.081(15)
C(147) 0.14(3) 0.23(4) 0.27(4) -0.15(3) 0.10(3) -0.13(3)
C(148) 0.12(2) 0.079(18) 0.09(2) -0.046(18) 0.014(18) -0.018(15)

loop_
_atom_type_symbol
_atom_type_description
_atom_type_scat_dispersion_real
_atom_type_scat_dispersion_imag
_atom_type_scat_source
C C 0.018 0.009
;
International Tables for Crystallography
(1992, Vol. C, Tables 4.2.6.8 and 6.1.1.4)
;
H H 0.000 0.000
;
International Tables for Crystallography
(1992, Vol. C, Table 6.1.1.4)
;
Ag Ag 0.131 4.282
;
International Tables for Crystallography
(1992, Vol. C, Tables 4.2.6.8 and 6.1.1.4)
;
F F 0.073 0.053
;
International Tables for Crystallography
(1992, Vol. C, Tables 4.2.6.8 and 6.1.1.4)
;
N N 0.031 0.018
;
International Tables for Crystallography
(1992, Vol. C, Tables 4.2.6.8 and 6.1.1.4)
;
O O 0.049 0.032
;
International Tables for Crystallography
(1992, Vol. C, Tables 4.2.6.8 and 6.1.1.4)
;
S S 0.333 0.557
;
International Tables for Crystallography
(1992, Vol. C, Tables 4.2.6.8 and 6.1.1.4)
;

loop_
_geom_angle_atom_site_label_1
_geom_angle_atom_site_label_2
_geom_angle_atom_site_label_3
_geom_angle
_geom_angle_publ_flag
N(1) Ag(1) N(7) 171.9(5) yes
N(3) Ag(2) N(9) 174.3(5) yes
N(5) Ag(3) N(11) 174.3(5) yes
N(8) Ag(4) N(13) 170.0(6) yes
N(10) Ag(5) N(15) 171.7(9) yes
N(12) Ag(6) N(17) 170.2(8) yes
N(18) Ag(7) N(19) 177.0(5) yes
N(14) Ag(8) N(21) 174.3(7) yes
N(16) Ag(9) N(23) 174.2(5) yes
C(7) S(1) C(8) 91.7(10) yes
C(10) S(2) C(11) 91.4(8) yes
C(13) S(3) C(14) 88.6(8) yes
C(16) S(4) C(17) 89.3(13) yes
C(19) S(5) C(20) 88.9(10) yes
C(22) S(6) C(23) 87.2(11) yes
C(115) S(7) C(116) 89.7(8) yes
C(118) S(8) C(119) 92.0(11) yes
C(121) S(9) C(122) 91.9(10) yes
C(124) S(10) C(125) 90.9(11) yes
C(127) S(11) C(128) 91.2(10) yes
C(130) S(12) C(131) 91.1(10) yes
O(13) S(13) O(14) 117.0(8) yes
O(13) S(13) O(15) 112.3(8) yes
O(13) S(13) C(133) 103.4(11) yes
O(14) S(13) O(15) 116.2(9) yes
O(14) S(13) C(133) 101.8(11) yes
O(15) S(13) C(133) 103.4(9) yes
O(16) S(14) O(17) 114.7(10) yes
O(16) S(14) O(18) 117.4(8) yes
O(16) S(14) C(134) 103.6(10) yes
O(17) S(14) O(18) 114.8(8) yes
O(17) S(14) C(134) 99.7(8) yes
O(18) S(14) C(134) 103.4(11) yes
O(19) S(15) O(20) 116.6(8) yes
O(19) S(15) O(21) 113.7(11) yes
O(19) S(15) C(135) 100.9(12) yes
O(20) S(15) O(21) 114.3(8) yes
O(20) S(15) C(135) 100.1(17) yes
O(21) S(15) C(135) 109.0(13) yes
O(22) S(16) O(23) 114.2(7) yes
O(22) S(16) O(24) 114.9(8) yes
O(22) S(16) C(136) 103.6(9) yes
O(23) S(16) O(24) 114.7(7) yes
O(23) S(16) C(136) 102.8(10) yes
O(24) S(16) C(136) 104.5(8) yes
O(25) S(17) O(26) 115.1(10) yes
O(25) S(17) O(27) 114.8(9) yes
O(25) S(17) C(137) 101.5(10) yes
O(26) S(17) O(27) 115.3(10) yes
O(26) S(17) C(137) 103.6(10) yes
O(27) S(17) C(137) 103.9(13) yes
O(28) S(18) O(29) 115.1 yes
O(28) S(18) O(30) 115.3 yes
O(28) S(18) C(138) 102.7 yes
O(29) S(18) O(30) 114.9 yes
O(29) S(18) C(138) 103.0 yes
O(30) S(18) C(138) 103.4 yes
O(31) S(19) O(32) 115.3 yes
O(31) S(19) O(33) 114.9 yes
O(31) S(19) C(139) 103.4 yes
O(32) S(19) O(33) 115.1 yes
O(32) S(19) C(139) 102.7 yes
O(33) S(19) C(139) 103.0 yes
O(34) S(20) O(35) 115.0 yes
O(34) S(20) O(36) 115.3 yes
O(34) S(20) C(140) 102.7 yes
O(35) S(20) O(36) 114.9 yes
O(35) S(20) C(140) 103.0 yes
O(36) S(20) C(140) 103.4 yes
O(37) S(21) O(38) 114.9 yes
O(37) S(21) O(39) 115.1 yes
O(37) S(21) C(141) 103.0 yes
O(38) S(21) O(39) 115.3 yes
O(38) S(21) C(141) 103.4 yes
O(39) S(21) C(141) 102.7 yes
O(137) S(121) O(138) 114.9 yes
O(137) S(121) O(139) 115.0 yes
O(137) S(121) C(241) 103.0 yes
O(138) S(121) O(139) 115.3 yes
O(138) S(121) C(241) 103.4 yes
O(139) S(121) C(241) 102.7 yes
C(31) O(1) C(32) 104.0(13) yes
C(40) O(2) C(41) 106.9(11) yes
C(43) O(3) C(44) 105.9(16) yes
C(52) O(4) C(53) 109.4(13) yes
C(55) O(5) C(56) 104.7(12) yes
C(64) O(6) C(65) 103.0(18) yes
C(79) O(7) C(80) 107.3(13) yes
C(82) O(8) C(83) 103.9(13) yes
C(91) O(9) C(92) 103.1(15) yes
C(94) O(10) C(95) 106.1(12) yes
C(103) O(11) C(104) 106.6(15) yes
C(106) O(12) C(107) 106.7(13) yes
Ag(1) N(1) C(7) 131.1(16) yes
Ag(1) N(1) C(9) 118.8(12) yes
C(7) N(1) C(9) 110.1(14) yes
C(10) N(2) C(12) 114.4(14) yes
Ag(2) N(3) C(13) 127.5(11) yes
Ag(2) N(3) C(15) 118.4(12) yes
C(13) N(3) C(15) 114.0(13) yes
C(16) N(4) C(18) 111.1(19) yes
Ag(3) N(5) C(19) 125.8(15) yes
Ag(3) N(5) C(21) 120.1(11) yes
C(19) N(5) C(21) 114.0(17) yes
C(22) N(6) C(24) 111.1(17) yes
Ag(1) N(7) C(31) 132.2(14) yes
Ag(1) N(7) C(33) 124.4(12) yes
C(31) N(7) C(33) 103.3(14) yes
Ag(4) N(8) C(40) 125.5(14) yes
Ag(4) N(8) C(42) 125.4(9) yes
C(40) N(8) C(42) 107.5(13) yes
Ag(2) N(9) C(43) 127.9(17) yes
Ag(2) N(9) C(45) 121.9(11) yes
C(43) N(9) C(45) 110.1(16) yes
Ag(5) N(10) C(52) 131.4(12) yes
Ag(5) N(10) C(54) 120.5(13) yes
C(52) N(10) C(54) 106.7(14) yes
Ag(3) N(11) C(55) 130.1(15) yes
Ag(3) N(11) C(57) 123.8(11) yes
C(55) N(11) C(57) 105.3(16) yes
Ag(6) N(12) C(64) 129.4(19) yes
Ag(6) N(12) C(66) 118.6(15) yes
C(64) N(12) C(66) 112.0(17) yes
Ag(4) N(13) C(79) 132.6(11) yes
Ag(4) N(13) C(81) 120.1(12) yes
C(79) N(13) C(81) 107.1(13) yes
Ag(8) N(14) C(82) 128.8(16) yes
Ag(8) N(14) C(84) 123.6(13) yes
C(82) N(14) C(84) 107.6(15) yes
Ag(5) N(15) C(91) 132.9(19) yes
Ag(5) N(15) C(93) 122.2(12) yes
C(91) N(15) C(93) 103.2(17) yes
Ag(9) N(16) C(94) 126.3(11) yes
Ag(9) N(16) C(96) 125.2(11) yes
C(94) N(16) C(96) 108.4(13) yes
Ag(6) N(17) C(103) 134.5(18) yes
Ag(6) N(17) C(105) 115.3(11) yes
C(103) N(17) C(105) 110.2(16) yes
Ag(7) N(18) C(106) 130.4(16) yes
Ag(7) N(18) C(108) 121.4(10) yes
C(106) N(18) C(108) 107.3(15) yes
Ag(7) N(19) C(115) 128.0(10) yes
Ag(7) N(19) C(117) 119.7(10) yes
C(115) N(19) C(117) 112.4(13) yes
C(118) N(20) C(120) 108.7(17) yes
Ag(8) N(21) C(121) 129.5(13) yes
Ag(8) N(21) C(123) 117.3(13) yes
C(121) N(21) C(123) 112.9(15) yes
C(124) N(22) C(126) 109.5(16) yes
Ag(9) N(23) C(127) 130.8(17) yes
Ag(9) N(23) C(129) 120.5(10) yes
C(127) N(23) C(129) 108.3(16) yes
C(130) N(24) C(132) 112.3(14) yes
C(2) C(1) C(6) 117(2) yes
C(2) C(1) C(7) 121.7(18) yes
C(6) C(1) C(7) 121.5(17) yes
C(1) C(2) C(3) 120.8(19) yes
C(1) C(2) C(10) 117(2) yes
C(3) C(2) C(10) 122.6(19) yes
C(2) C(3) C(4) 118.6(19) yes
C(2) C(3) C(13) 117.4(19) yes
C(4) C(3) C(13) 124(2) yes
C(3) C(4) C(5) 122(2) yes
C(3) C(4) C(16) 115.7(17) yes
C(5) C(4) C(16) 122.8(19) yes
C(4) C(5) C(6) 123(2) yes
C(4) C(5) C(19) 121(2) yes
C(6) C(5) C(19) 115.1(19) yes
C(1) C(6) C(5) 118.5(18) yes
C(1) C(6) C(22) 114(2) yes
C(5) C(6) C(22) 127.1(19) yes
S(1) C(7) N(1) 113.8(17) yes
S(1) C(7) C(1) 122.2(13) yes
N(1) C(7) C(1) 124.0(15) yes
S(1) C(8) C(9) 108.1(19) yes
N(1) C(9) C(8) 116(2) yes
S(2) C(10) N(2) 111.8(15) yes
S(2) C(10) C(2) 126.5(11) yes
N(2) C(10) C(2) 121.6(15) yes
S(2) C(11) C(12) 107.9(15) yes
N(2) C(12) C(11) 114.6(15) yes
S(3) C(13) N(3) 110.8(13) yes
S(3) C(13) C(3) 121.2(12) yes
N(3) C(13) C(3) 127.6(14) yes
S(3) C(14) C(15) 113.6(16) yes
N(3) C(15) C(14) 112.9(17) yes
S(4) C(16) N(4) 113(2) yes
S(4) C(16) C(4) 127.8(14) yes
N(4) C(16) C(4) 120(2) yes
S(4) C(17) C(18) 114(2) yes
N(4) C(18) C(17) 113(2) yes
S(5) C(19) N(5) 112.3(16) yes
S(5) C(19) C(5) 117.6(13) yes
N(5) C(19) C(5) 130.1(19) yes
S(5) C(20) C(21) 112.6(16) yes
N(5) C(21) C(20) 112.3(16) yes
S(6) C(22) N(6) 112.6(15) yes
S(6) C(22) C(6) 121.8(15) yes
N(6) C(22) C(6) 125.1(15) yes
S(6) C(23) C(24) 112(2) yes
N(6) C(24) C(23) 117(2) yes
C(26) C(25) C(30) 120(2) yes
C(26) C(25) C(31) 118.7(18) yes
C(30) C(25) C(31) 121(2) yes
C(25) C(26) C(27) 117.5(18) yes
C(25) C(26) C(34) 118.1(19) yes
C(27) C(26) C(34) 124(2) yes
C(26) C(27) C(28) 121(2) yes
C(26) C(27) C(43) 118.7(18) yes
C(28) C(27) C(43) 120.3(19) yes
C(27) C(28) C(29) 121.7(19) yes
C(27) C(28) C(46) 120.0(19) yes
C(29) C(28) C(46) 118.3(15) yes
C(28) C(29) C(30) 120.1(18) yes
C(28) C(29) C(55) 123.6(19) yes
C(30) C(29) C(55) 116(2) yes
C(25) C(30) C(29) 119(2) yes
C(25) C(30) C(58) 121.3(19) yes
C(29) C(30) C(58) 119.3(17) yes
O(1) C(31) N(7) 122.2(19) yes
O(1) C(31) C(25) 113.0(17) yes
N(7) C(31) C(25) 124.6(15) yes
O(1) C(32) C(33) 103.1(13) yes
N(7) C(33) C(32) 105.7(16) yes
C(26) C(34) C(35) 120.2(16) yes
C(26) C(34) C(39) 122.0(14) yes
C(35) C(34) C(39) 117.7(15) yes
C(34) C(35) C(36) 123.0(17) yes
C(35) C(36) C(37) 116.8(15) yes
C(36) C(37) C(38) 122.3(17) yes
C(36) C(37) C(40) 119.7(15) yes
C(38) C(37) C(40) 118.0(15) yes
C(37) C(38) C(39) 117.9(15) yes
C(34) C(39) C(38) 122.1(14) yes
O(2) C(40) N(8) 117.3(17) yes
O(2) C(40) C(37) 113.6(13) yes
N(8) C(40) C(37) 129.0(16) yes
O(2) C(41) C(42) 103.7(12) yes
N(8) C(42) C(41) 103.8(14) yes
O(3) C(43) N(9) 116(2) yes
O(3) C(43) C(27) 113.6(17) yes
N(9) C(43) C(27) 130.1(18) yes
O(3) C(44) C(45) 102.9(17) yes
N(9) C(45) C(44) 100.8(17) yes
C(28) C(46) C(47) 117.3(14) yes
C(28) C(46) C(51) 120.7(17) yes
C(47) C(46) C(51) 122.0(17) yes
C(46) C(47) C(48) 120.4(15) yes
C(47) C(48) C(49) 117.8(18) yes
C(48) C(49) C(50) 122.1(18) yes
C(48) C(49) C(52) 120.2(18) yes
C(50) C(49) C(52) 117.7(16) yes
C(49) C(50) C(51) 117.8(16) yes
C(46) C(51) C(50) 119.7(18) yes
O(4) C(52) N(10) 117.5(16) yes
O(4) C(52) C(49) 114.4(14) yes
N(10) C(52) C(49) 128.1(15) yes
O(4) C(53) C(54) 101.5(14) yes
N(10) C(54) C(53) 103.7(18) yes
O(5) C(55) N(11) 119.0(17) yes
O(5) C(55) C(29) 116.1(13) yes
N(11) C(55) C(29) 124.8(18) yes
O(5) C(56) C(57) 104.3(16) yes
N(11) C(57) C(56) 106.4(15) yes
C(30) C(58) C(59) 117.7(19) yes
C(30) C(58) C(63) 118.9(15) yes
C(59) C(58) C(63) 123(2) yes
C(58) C(59) C(60) 118.3(19) yes
C(59) C(60) C(61) 117.9(15) yes
C(60) C(61) C(62) 122(2) yes
C(60) C(61) C(64) 117.7(16) yes
C(62) C(61) C(64) 119(2) yes
C(61) C(62) C(63) 119(2) yes
C(58) C(63) C(62) 118.8(15) yes
O(6) C(64) N(12) 116(2) yes
O(6) C(64) C(61) 110.5(19) yes
N(12) C(64) C(61) 133.0(18) yes
O(6) C(65) C(66) 103.3(18) yes
N(12) C(66) C(65) 102(2) yes
C(68) C(67) C(72) 115.1(18) yes
C(68) C(67) C(73) 117(2) yes
C(72) C(67) C(73) 128(2) yes
C(67) C(68) C(69) 123(2) yes
C(67) C(68) C(82) 117.6(17) yes
C(69) C(68) C(82) 120(2) yes
C(68) C(69) C(70) 116(2) yes
C(68) C(69) C(85) 122(2) yes
C(70) C(69) C(85) 122.0(16) yes
C(69) C(70) C(71) 122.2(17) yes
C(69) C(70) C(94) 112.7(18) yes
C(71) C(70) C(94) 125(2) yes
C(70) C(71) C(72) 116(2) yes
C(70) C(71) C(97) 117.6(15) yes
C(72) C(71) C(97) 126.0(19) yes
C(67) C(72) C(71) 128(2) yes
C(67) C(72) C(106) 113.9(17) yes
C(71) C(72) C(106) 118(2) yes
C(67) C(73) C(74) 115.9(14) yes
C(67) C(73) C(78) 122.9(14) yes
C(74) C(73) C(78) 121.3(15) yes
C(73) C(74) C(75) 116.0(14) yes
C(74) C(75) C(76) 122.2(14) yes
C(75) C(76) C(77) 118.2(15) yes
C(75) C(76) C(79) 118.1(15) yes
C(77) C(76) C(79) 123.7(15) yes
C(76) C(77) C(78) 123.2(14) yes
C(73) C(78) C(77) 118.8(14) yes
O(7) C(79) N(13) 117.0(15) yes
O(7) C(79) C(76) 115.0(15) yes
N(13) C(79) C(76) 128.0(14) yes
O(7) C(80) C(81) 102.8(12) yes
N(13) C(81) C(80) 105.7(16) yes
O(8) C(82) N(14) 117(2) yes
O(8) C(82) C(68) 114.8(15) yes
N(14) C(82) C(68) 128.1(16) yes
O(8) C(83) C(84) 103.6(15) yes
N(14) C(84) C(83) 105.2(18) yes
C(69) C(85) C(86) 115.2(18) yes
C(69) C(85) C(90) 121.6(15) yes
C(86) C(85) C(90) 123.0(19) yes
C(85) C(86) C(87) 118(2) yes
C(86) C(87) C(88) 124.2(16) yes
C(87) C(88) C(89) 114.2(18) yes
C(87) C(88) C(91) 123.7(17) yes
C(89) C(88) C(91) 122(2) yes
C(88) C(89) C(90) 121.0(18) yes
C(85) C(90) C(89) 119.8(15) yes
O(9) C(91) N(15) 122(2) yes
O(9) C(91) C(88) 115.6(19) yes
N(15) C(91) C(88) 122.4(19) yes
O(9) C(92) C(93) 106.7(16) yes
N(15) C(93) C(92) 104.8(19) yes
O(10) C(94) N(16) 116.7(14) yes
O(10) C(94) C(70) 117.7(15) yes
N(16) C(94) C(70) 125.6(15) yes
O(10) C(95) C(96) 104.9(13) yes
N(16) C(96) C(95) 102.5(13) yes
C(71) C(97) C(98) 116.9(15) yes
C(71) C(97) C(102) 124.5(17) yes
C(98) C(97) C(102) 118(2) yes
C(97) C(98) C(99) 119.2(15) yes
C(98) C(99) C(100) 119.7(17) yes
C(99) C(100) C(101) 120(2) yes
C(99) C(100) C(103) 117.0(17) yes
C(101) C(100) C(103) 122.8(16) yes
C(100) C(101) C(102) 120.9(17) yes
C(97) C(102) C(101) 121.2(18) yes
O(11) C(103) N(17) 117(2) yes
O(11) C(103) C(100) 117.4(17) yes
N(17) C(103) C(100) 125.6(17) yes
O(11) C(104) C(105) 105.8(17) yes
N(17) C(105) C(104) 100.6(17) yes
O(12) C(106) N(18) 115(2) yes
O(12) C(106) C(72) 116.1(14) yes
N(18) C(106) C(72) 128.5(17) yes
O(12) C(107) C(108) 104.0(19) yes
N(18) C(108) C(107) 102.3(16) yes
C(110) C(109) C(114) 122.6(17) yes
C(110) C(109) C(115) 118(2) yes
C(114) C(109) C(115) 119(2) yes
C(109) C(110) C(111) 118(2) yes
C(109) C(110) C(118) 118.1(19) yes
C(111) C(110) C(118) 124(2) yes
C(110) C(111) C(112) 121(2) yes
C(110) C(111) C(121) 120(2) yes
C(112) C(111) C(121) 118.5(19) yes
C(111) C(112) C(113) 122.5(19) yes
C(111) C(112) C(124) 118(2) yes
C(113) C(112) C(124) 119(2) yes
C(112) C(113) C(114) 115(2) yes
C(112) C(113) C(127) 122(2) yes
C(114) C(113) C(127) 122(2) yes
C(109) C(114) C(113) 120(2) yes
C(109) C(114) C(130) 121.9(18) yes
C(113) C(114) C(130) 118(2) yes
S(7) C(115) N(19) 111.7(13) yes
S(7) C(115) C(109) 122.8(12) yes
N(19) C(115) C(109) 125.3(14) yes
S(7) C(116) C(117) 114.0(13) yes
N(19) C(117) C(116) 112.1(15) yes
S(8) C(118) N(20) 115.1(19) yes
S(8) C(118) C(110) 122.8(14) yes
N(20) C(118) C(110) 122.0(17) yes
S(8) C(119) C(120) 108(2) yes
N(20) C(120) C(119) 117(2) yes
S(9) C(121) N(21) 110.2(16) yes
S(9) C(121) C(111) 124.7(14) yes
N(21) C(121) C(111) 124.7(15) yes
S(9) C(122) C(123) 107.5(18) yes
N(21) C(123) C(122) 117(2) yes
S(10) C(124) N(22) 114.6(15) yes
S(10) C(124) C(112) 126.5(13) yes
N(22) C(124) C(112) 118.1(16) yes
S(10) C(125) C(126) 111.0(15) yes
N(22) C(126) C(125) 113.9(17) yes
S(11) C(127) N(23) 113.2(18) yes
S(11) C(127) C(113) 123.9(13) yes
N(23) C(127) C(113) 122.8(19) yes
S(11) C(128) C(129) 110(2) yes
N(23) C(129) C(128) 117.1(18) yes
S(12) C(130) N(24) 111.7(17) yes
S(12) C(130) C(114) 125.3(14) yes
N(24) C(130) C(114) 123.0(15) yes
S(12) C(131) C(132) 110.7(18) yes
N(24) C(132) C(131) 114(2) yes
S(13) C(133) F(1) 110.0(16) yes
S(13) C(133) F(2) 110.9(17) yes
S(13) C(133) F(3) 110.6(18) yes
F(1) C(133) F(2) 108(2) yes
F(1) C(133) F(3) 108(2) yes
F(2) C(133) F(3) 109.9(19) yes
S(14) C(134) F(4) 114(2) yes
S(14) C(134) F(5) 112.8(13) yes
S(14) C(134) F(6) 110.4(15) yes
F(4) C(134) F(5) 105.9(18) yes
F(4) C(134) F(6) 106.4(15) yes
F(5) C(134) F(6) 107(2) yes
S(15) C(135) F(7) 121(2) yes
S(15) C(135) F(8) 104.4(18) yes
S(15) C(135) F(9) 106(3) yes
F(7) C(135) F(8) 112(4) yes
F(7) C(135) F(9) 113(2) yes
F(8) C(135) F(9) 98(2) yes
S(16) C(136) F(10) 110.9(15) yes
S(16) C(136) F(11) 112.2(15) yes
S(16) C(136) F(12) 111.0(16) yes
F(10) C(136) F(11) 108.0(18) yes
F(10) C(136) F(12) 109.0(17) yes
F(11) C(136) F(12) 105.5(16) yes
S(17) C(137) F(13) 111(2) yes
S(17) C(137) F(14) 106.7(16) yes
S(17) C(137) F(15) 112.5(15) yes
F(13) C(137) F(14) 106.2(16) yes
F(13) C(137) F(15) 114(2) yes
F(14) C(137) F(15) 106(2) yes
S(18) C(138) F(16) 114.3 yes
S(18) C(138) F(17) 113.5 yes
S(18) C(138) F(18) 112.2 yes
F(16) C(138) F(17) 105.2 yes
F(16) C(138) F(18) 105.4 yes
F(17) C(138) F(18) 105.3 yes
S(19) C(139) F(19) 112.2 yes
S(19) C(139) F(20) 114.4 yes
S(19) C(139) F(21) 113.5 yes
F(19) C(139) F(20) 105.4 yes
F(19) C(139) F(21) 105.3 yes
F(20) C(139) F(21) 105.3 yes
S(20) C(140) F(22) 114.4 yes
S(20) C(140) F(23) 113.5 yes
S(20) C(140) F(24) 112.2 yes
F(22) C(140) F(23) 105.3 yes
F(22) C(140) F(24) 105.5 yes
F(23) C(140) F(24) 105.2 yes
S(21) C(141) F(25) 114.3 yes
S(21) C(141) F(26) 112.2 yes
S(21) C(141) F(27) 113.5 yes
F(25) C(141) F(26) 105.5 yes
F(25) C(141) F(27) 105.3 yes
F(26) C(141) F(27) 105.3 yes
S(121) C(241) F(125) 114.3 yes
S(121) C(241) F(126) 113.5 yes
S(121) C(241) F(127) 112.2 yes
F(125) C(241) F(126) 105.3 yes
F(125) C(241) F(127) 105.5 yes
F(126) C(241) F(127) 105.3 yes
S(1) C(8) H(1) 125.9 no
C(9) C(8) H(1) 125.9 no
N(1) C(9) H(2) 121.9 no
C(8) C(9) H(2) 121.8 no
S(2) C(11) H(3) 126.0 no
C(12) C(11) H(3) 126.1 no
N(2) C(12) H(4) 122.7 no
C(11) C(12) H(4) 122.7 no
S(3) C(14) H(5) 123.2 no
C(15) C(14) H(5) 123.2 no
N(3) C(15) H(6) 123.5 no
C(14) C(15) H(6) 123.5 no
S(4) C(17) H(7) 123.0 no
C(18) C(17) H(7) 123.0 no
N(4) C(18) H(8) 123.5 no
C(17) C(18) H(8) 123.5 no
S(5) C(20) H(9) 123.7 no
C(21) C(20) H(9) 123.7 no
N(5) C(21) H(10) 123.9 no
C(20) C(21) H(10) 123.9 no
S(6) C(23) H(11) 123.8 no
C(24) C(23) H(11) 123.8 no
N(6) C(24) H(12) 121.7 no
C(23) C(24) H(12) 121.7 no
O(1) C(32) H(13) 128.4 no
C(33) C(32) H(13) 128.4 no
N(7) C(33) H(14) 127.1 no
C(32) C(33) H(14) 127.1 no
C(34) C(35) H(15) 118.5 no
C(36) C(35) H(15) 118.5 no
C(35) C(36) H(16) 121.6 no
C(37) C(36) H(16) 121.6 no
C(37) C(38) H(17) 121.0 no
C(39) C(38) H(17) 121.0 no
C(34) C(39) H(18) 119.0 no
C(38) C(39) H(18) 119.0 no
O(2) C(41) H(19) 128.1 no
C(42) C(41) H(19) 128.1 no
N(8) C(42) H(20) 128.1 no
C(41) C(42) H(20) 128.1 no
O(3) C(44) H(21) 128.6 no
C(45) C(44) H(21) 128.6 no
N(9) C(45) H(22) 129.6 no
C(44) C(45) H(22) 129.6 no
C(46) C(47) H(23) 119.8 no
C(48) C(47) H(23) 119.8 no
C(47) C(48) H(24) 121.1 no
C(49) C(48) H(24) 121.1 no
C(49) C(50) H(25) 121.1 no
C(51) C(50) H(25) 121.1 no
C(46) C(51) H(26) 120.2 no
C(50) C(51) H(26) 120.2 no
O(4) C(53) H(27) 129.3 no
C(54) C(53) H(27) 129.3 no
N(10) C(54) H(28) 128.2 no
C(53) C(54) H(28) 128.2 no
O(5) C(56) H(29) 127.9 no
C(57) C(56) H(29) 127.9 no
N(11) C(57) H(30) 126.8 no
C(56) C(57) H(30) 126.8 no
C(58) C(59) H(31) 120.8 no
C(60) C(59) H(31) 120.8 no
C(59) C(60) H(32) 121.0 no
C(61) C(60) H(32) 121.0 no
C(61) C(62) H(33) 120.6 no
C(63) C(62) H(33) 120.6 no
C(58) C(63) H(34) 120.6 no
C(62) C(63) H(34) 120.6 no
O(6) C(65) H(35) 128.3 no
C(66) C(65) H(35) 128.3 no
N(12) C(66) H(36) 129.1 no
C(65) C(66) H(36) 129.1 no
C(73) C(74) H(37) 122.0 no
C(75) C(74) H(37) 122.0 no
C(74) C(75) H(38) 118.9 no
C(76) C(75) H(38) 118.9 no
C(76) C(77) H(39) 118.4 no
C(78) C(77) H(39) 118.4 no
C(73) C(78) H(40) 120.6 no
C(77) C(78) H(40) 120.6 no
O(7) C(80) H(41) 128.6 no
C(81) C(80) H(41) 128.6 no
N(13) C(81) H(42) 127.1 no
C(80) C(81) H(42) 127.1 no
O(8) C(83) H(43) 128.2 no
C(84) C(83) H(43) 128.2 no
N(14) C(84) H(44) 127.4 no
C(83) C(84) H(44) 127.4 no
C(85) C(86) H(45) 121.2 no
C(87) C(86) H(45) 121.2 no
C(86) C(87) H(46) 117.9 no
C(88) C(87) H(46) 117.9 no
C(88) C(89) H(47) 119.5 no
C(90) C(89) H(47) 119.5 no
C(85) C(90) H(48) 120.1 no
C(89) C(90) H(48) 120.1 no
O(9) C(92) H(49) 126.6 no
C(93) C(92) H(49) 126.6 no
N(15) C(93) H(50) 127.6 no
C(92) C(93) H(50) 127.6 no
O(10) C(95) H(51) 127.5 no
C(96) C(95) H(51) 127.5 no
N(16) C(96) H(52) 128.8 no
C(95) C(96) H(52) 128.8 no
C(97) C(98) H(53) 120.4 no
C(99) C(98) H(53) 120.4 no
C(98) C(99) H(54) 120.2 no
C(100) C(99) H(54) 120.1 no
C(100) C(101) H(55) 119.6 no
C(102) C(101) H(55) 119.5 no
C(97) C(102) H(56) 119.4 no
C(101) C(102) H(56) 119.4 no
O(11) C(104) H(57) 127.1 no
C(105) C(104) H(57) 127.1 no
N(17) C(105) H(58) 129.7 no
C(104) C(105) H(58) 129.7 no
O(12) C(107) H(59) 128.0 no
C(108) C(107) H(59) 128.0 no
N(18) C(108) H(60) 128.8 no
C(107) C(108) H(60) 128.8 no
S(7) C(116) H(61) 123.0 no
C(117) C(116) H(61) 123.0 no
N(19) C(117) H(62) 123.9 no
C(116) C(117) H(62) 123.9 no
S(8) C(119) H(63) 126.2 no
C(120) C(119) H(63) 126.2 no
N(20) C(120) H(64) 121.7 no
C(119) C(120) H(64) 121.7 no
S(9) C(122) H(65) 126.3 no
C(123) C(122) H(65) 126.3 no
N(21) C(123) H(66) 121.3 no
C(122) C(123) H(66) 121.3 no
S(10) C(125) H(67) 124.5 no
C(126) C(125) H(67) 124.5 no
N(22) C(126) H(68) 123.1 no
C(125) C(126) H(68) 123.1 no
S(11) C(128) H(69) 124.9 no
C(129) C(128) H(69) 124.9 no
N(23) C(129) H(70) 121.4 no
C(128) C(129) H(70) 121.4 no
S(12) C(131) H(71) 124.6 no
C(132) C(131) H(71) 124.6 no
N(24) C(132) H(72) 122.9 no
C(131) C(132) H(72) 122.9 no

loop_
_geom_bond_atom_site_label_1
_geom_bond_atom_site_label_2
_geom_bond_distance
_geom_bond_publ_flag
Ag(1) N(1) 2.137(12) yes
Ag(1) N(7) 2.122(13) yes
Ag(2) N(3) 2.135(12) yes
Ag(2) N(9) 2.141(13) yes
Ag(3) N(5) 2.133(16) yes
Ag(3) N(11) 2.133(17) yes
Ag(4) N(8) 2.136(13) yes
Ag(4) N(13) 2.104(13) yes
Ag(5) N(10) 2.068(12) yes
Ag(5) N(15) 2.072(15) yes
Ag(6) N(12) 2.119(14) yes
Ag(6) N(17) 2.118(13) yes
Ag(7) N(18) 2.134(14) yes
Ag(7) N(19) 2.122(12) yes
Ag(8) N(14) 2.134(14) yes
Ag(8) N(21) 2.149(13) yes
Ag(9) N(16) 2.093(14) yes
Ag(9) N(23) 2.113(15) yes
S(1) C(7) 1.742(16) yes
S(1) C(8) 1.69(2) yes
S(2) C(10) 1.735(18) yes
S(2) C(11) 1.751(17) yes
S(3) C(13) 1.775(15) yes
S(3) C(14) 1.71(2) yes
S(4) C(16) 1.69(2) yes
S(4) C(17) 1.67(2) yes
S(5) C(19) 1.77(2) yes
S(5) C(20) 1.673(19) yes
S(6) C(22) 1.761(16) yes
S(6) C(23) 1.68(3) yes
S(7) C(115) 1.737(15) yes
S(7) C(116) 1.717(19) yes
S(8) C(118) 1.78(2) yes
S(8) C(119) 1.68(3) yes
S(9) C(121) 1.755(17) yes
S(9) C(122) 1.71(2) yes
S(10) C(124) 1.682(18) yes
S(10) C(125) 1.69(2) yes
S(11) C(127) 1.72(2) yes
S(11) C(128) 1.65(2) yes
S(12) C(130) 1.728(18) yes
S(12) C(131) 1.76(2) yes
S(13) O(13) 1.469(15) yes
S(13) O(14) 1.452(18) yes
S(13) O(15) 1.437(12) yes
S(13) C(133) 1.86(2) yes
S(14) O(16) 1.416(18) yes
S(14) O(17) 1.447(12) yes
S(14) O(18) 1.455(15) yes
S(14) C(134) 1.79(2) yes
S(15) O(19) 1.444(15) yes
S(15) O(20) 1.458(18) yes
S(15) O(21) 1.418(17) yes
S(15) C(135) 1.82(3) yes
S(16) O(22) 1.442(14) yes
S(16) O(23) 1.430(12) yes
S(16) O(24) 1.433(10) yes
S(16) C(136) 1.81(2) yes
S(17) O(25) 1.461(14) yes
S(17) O(26) 1.440(16) yes
S(17) O(27) 1.489(19) yes
S(17) C(137) 1.83(3) yes
S(18) O(28) 1.439 yes
S(18) O(29) 1.442 yes
S(18) O(30) 1.440 yes
S(18) C(138) 1.783 yes
S(19) O(31) 1.440 yes
S(19) O(32) 1.439 yes
S(19) O(33) 1.441 yes
S(19) C(139) 1.783 yes
S(20) O(34) 1.440 yes
S(20) O(35) 1.442 yes
S(20) O(36) 1.440 yes
S(20) C(140) 1.783 yes
S(21) O(37) 1.442 yes
S(21) O(38) 1.44 yes
S(21) O(39) 1.44 yes
S(21) C(141) 1.78 yes
S(121) O(137) 1.442 yes
S(121) O(138) 1.440 yes
S(121) O(139) 1.439 yes
S(121) C(241) 1.783 yes
F(1) C(133) 1.35(3) yes
F(2) C(133) 1.31(2) yes
F(3) C(133) 1.33(3) yes
F(4) C(134) 1.31(2) yes
F(5) C(134) 1.34(3) yes
F(6) C(134) 1.34(2) yes
F(7) C(135) 1.16(4) yes
F(8) C(135) 1.37(4) yes
F(9) C(135) 1.37(4) yes
F(10) C(136) 1.32(2) yes
F(11) C(136) 1.35(2) yes
F(12) C(136) 1.34(2) yes
F(13) C(137) 1.28(2) yes
F(14) C(137) 1.44(2) yes
F(15) C(137) 1.31(3) yes
F(16) C(138) 1.327 yes
F(17) C(138) 1.328 yes
F(18) C(138) 1.326 yes
F(19) C(139) 1.326 yes
F(20) C(139) 1.325 yes
F(21) C(139) 1.328 yes
F(22) C(140) 1.326 yes
F(23) C(140) 1.328 yes
F(24) C(140) 1.326 yes
F(25) C(141) 1.33 yes
F(26) C(141) 1.33 yes
F(27) C(141) 1.33 yes
F(125) C(241) 1.326 yes
F(126) C(241) 1.328 yes
F(127) C(241) 1.326 yes
O(1) C(31) 1.346(19) yes
O(1) C(32) 1.49(2) yes
O(2) C(40) 1.35(2) yes
O(2) C(41) 1.44(2) yes
O(3) C(43) 1.39(2) yes
O(3) C(44) 1.49(3) yes
O(4) C(52) 1.338(19) yes
O(4) C(53) 1.44(2) yes
O(5) C(55) 1.33(2) yes
O(5) C(56) 1.49(2) yes
O(6) C(64) 1.41(2) yes
O(6) C(65) 1.56(3) yes
O(7) C(79) 1.354(18) yes
O(7) C(80) 1.48(2) yes
O(8) C(82) 1.347(19) yes
O(8) C(83) 1.51(2) yes
O(9) C(91) 1.38(2) yes
O(9) C(92) 1.45(3) yes
O(10) C(94) 1.38(2) yes
O(10) C(95) 1.462(19) yes
O(11) C(103) 1.36(2) yes
O(11) C(104) 1.47(3) yes
O(12) C(106) 1.37(2) yes
O(12) C(107) 1.46(2) yes
O(40) C(142) 1.43(3) yes
O(41) C(143) 1.41(2) yes
O(42) C(144) 1.43(2) yes
O(43) C(145) 1.41(3) yes
O(44) C(146) 1.40(3) yes
O(45) C(147) 1.41(6) yes
O(46) C(148) 1.40(5) yes
N(1) C(7) 1.30(2) yes
N(1) C(9) 1.39(3) yes
N(2) C(10) 1.31(2) yes
N(2) C(12) 1.38(2) yes
N(3) C(13) 1.32(2) yes
N(3) C(15) 1.38(2) yes
N(4) C(16) 1.38(2) yes
N(4) C(18) 1.35(3) yes
N(5) C(19) 1.27(2) yes
N(5) C(21) 1.38(2) yes
N(6) C(22) 1.30(3) yes
N(6) C(24) 1.32(2) yes
N(7) C(31) 1.26(2) yes
N(7) C(33) 1.51(2) yes
N(8) C(40) 1.29(2) yes
N(8) C(42) 1.46(2) yes
N(9) C(43) 1.25(2) yes
N(9) C(45) 1.53(3) yes
N(10) C(52) 1.32(2) yes
N(10) C(54) 1.47(3) yes
N(11) C(55) 1.267(19) yes
N(11) C(57) 1.49(3) yes
N(12) C(64) 1.24(3) yes
N(12) C(66) 1.49(3) yes
N(13) C(79) 1.30(2) yes
N(13) C(81) 1.47(2) yes
N(14) C(82) 1.30(2) yes
N(14) C(84) 1.45(3) yes
N(15) C(91) 1.27(3) yes
N(15) C(93) 1.53(3) yes
N(16) C(94) 1.31(2) yes
N(16) C(96) 1.49(2) yes
N(17) C(103) 1.29(2) yes
N(17) C(105) 1.51(3) yes
N(18) C(106) 1.29(2) yes
N(18) C(108) 1.52(3) yes
N(19) C(115) 1.38(2) yes
N(19) C(117) 1.41(2) yes
N(20) C(118) 1.30(2) yes
N(20) C(120) 1.43(3) yes
N(21) C(121) 1.32(2) yes
N(21) C(123) 1.34(2) yes
N(22) C(124) 1.38(2) yes
N(22) C(126) 1.38(2) yes
N(23) C(127) 1.33(2) yes
N(23) C(129) 1.38(3) yes
N(24) C(130) 1.37(2) yes
N(24) C(132) 1.42(3) yes
C(1) C(2) 1.40(2) yes
C(1) C(6) 1.48(2) yes
C(1) C(7) 1.46(3) yes
C(2) C(3) 1.42(4) yes
C(2) C(10) 1.49(3) yes
C(3) C(4) 1.39(2) yes
C(3) C(13) 1.47(2) yes
C(4) C(5) 1.31(2) yes
C(4) C(16) 1.48(4) yes
C(5) C(6) 1.37(3) yes
C(5) C(19) 1.47(3) yes
C(6) C(22) 1.46(3) yes
C(8) C(9) 1.39(2) yes
C(11) C(12) 1.39(2) yes
C(14) C(15) 1.32(2) yes
C(17) C(18) 1.34(3) yes
C(20) C(21) 1.36(2) yes
C(23) C(24) 1.30(3) yes
C(25) C(26) 1.43(3) yes
C(25) C(30) 1.39(2) yes
C(25) C(31) 1.51(3) yes
C(26) C(27) 1.43(3) yes
C(26) C(34) 1.48(2) yes
C(27) C(28) 1.35(2) yes
C(27) C(43) 1.45(3) yes
C(28) C(29) 1.37(3) yes
C(28) C(46) 1.54(2) yes
C(29) C(30) 1.42(3) yes
C(29) C(55) 1.50(2) yes
C(30) C(58) 1.54(3) yes
C(32) C(33) 1.51(2) yes
C(34) C(35) 1.35(2) yes
C(34) C(39) 1.41(2) yes
C(35) C(36) 1.40(2) yes
C(36) C(37) 1.36(2) yes
C(37) C(38) 1.43(2) yes
C(37) C(40) 1.50(2) yes
C(38) C(39) 1.33(2) yes
C(41) C(42) 1.56(2) yes
C(44) C(45) 1.57(2) yes
C(46) C(47) 1.41(2) yes
C(46) C(51) 1.36(2) yes
C(47) C(48) 1.41(2) yes
C(48) C(49) 1.38(2) yes
C(49) C(50) 1.45(3) yes
C(49) C(52) 1.45(2) yes
C(50) C(51) 1.41(2) yes
C(53) C(54) 1.62(2) yes
C(56) C(57) 1.44(2) yes
C(58) C(59) 1.38(2) yes
C(58) C(63) 1.39(2) yes
C(59) C(60) 1.42(3) yes
C(60) C(61) 1.41(3) yes
C(61) C(62) 1.39(2) yes
C(61) C(64) 1.46(4) yes
C(62) C(63) 1.40(4) yes
C(65) C(66) 1.54(3) yes
C(67) C(68) 1.45(3) yes
C(67) C(72) 1.36(3) yes
C(67) C(73) 1.48(2) yes
C(68) C(69) 1.40(2) yes
C(68) C(82) 1.50(3) yes
C(69) C(70) 1.43(3) yes
C(69) C(85) 1.50(3) yes
C(70) C(71) 1.43(3) yes
C(70) C(94) 1.48(2) yes
C(71) C(72) 1.34(2) yes
C(71) C(97) 1.43(3) yes
C(72) C(106) 1.49(3) yes
C(73) C(74) 1.46(2) yes
C(73) C(78) 1.38(2) yes
C(74) C(75) 1.44(2) yes
C(75) C(76) 1.39(2) yes
C(76) C(77) 1.39(2) yes
C(76) C(79) 1.42(2) yes
C(77) C(78) 1.40(2) yes
C(80) C(81) 1.54(2) yes
C(83) C(84) 1.50(2) yes
C(85) C(86) 1.38(2) yes
C(85) C(90) 1.36(3) yes
C(86) C(87) 1.34(3) yes
C(87) C(88) 1.47(3) yes
C(88) C(89) 1.43(2) yes
C(88) C(91) 1.46(3) yes
C(89) C(90) 1.40(3) yes
C(92) C(93) 1.51(2) yes
C(95) C(96) 1.58(2) yes
C(97) C(98) 1.47(2) yes
C(97) C(102) 1.43(2) yes
C(98) C(99) 1.37(3) yes
C(99) C(100) 1.43(2) yes
C(100) C(101) 1.41(2) yes
C(100) C(103) 1.47(3) yes
C(101) C(102) 1.34(3) yes
C(104) C(105) 1.58(2) yes
C(107) C(108) 1.51(2) yes
C(109) C(110) 1.42(3) yes
C(109) C(114) 1.40(3) yes
C(109) C(115) 1.45(2) yes
C(110) C(111) 1.40(3) yes
C(110) C(118) 1.43(3) yes
C(111) C(112) 1.39(3) yes
C(111) C(121) 1.43(3) yes
C(112) C(113) 1.46(4) yes
C(112) C(124) 1.49(2) yes
C(113) C(114) 1.44(3) yes
C(113) C(127) 1.42(3) yes
C(114) C(130) 1.43(3) yes
C(116) C(117) 1.34(2) yes
C(119) C(120) 1.45(3) yes
C(122) C(123) 1.37(2) yes
C(125) C(126) 1.39(3) yes
C(128) C(129) 1.33(2) yes
C(131) C(132) 1.34(2) yes
C(8) H(1) 0.950 no
C(9) H(2) 0.950 no
C(11) H(3) 0.950 no
C(12) H(4) 0.950 no
C(14) H(5) 0.950 no
C(15) H(6) 0.950 no
C(17) H(7) 0.950 no
C(18) H(8) 0.950 no
C(20) H(9) 0.950 no
C(21) H(10) 0.950 no
C(23) H(11) 0.950 no
C(24) H(12) 0.950 no
C(32) H(13) 0.950 no
C(33) H(14) 0.950 no
C(35) H(15) 0.950 no
C(36) H(16) 0.950 no
C(38) H(17) 0.950 no
C(39) H(18) 0.950 no
C(41) H(19) 0.950 no
C(42) H(20) 0.950 no
C(44) H(21) 0.950 no
C(45) H(22) 0.950 no
C(47) H(23) 0.950 no
C(48) H(24) 0.950 no
C(50) H(25) 0.950 no
C(51) H(26) 0.950 no
C(53) H(27) 0.950 no
C(54) H(28) 0.950 no
C(56) H(29) 0.950 no
C(57) H(30) 0.950 no
C(59) H(31) 0.950 no
C(60) H(32) 0.950 no
C(62) H(33) 0.950 no
C(63) H(34) 0.950 no
C(65) H(35) 0.950 no
C(66) H(36) 0.950 no
C(74) H(37) 0.950 no
C(75) H(38) 0.950 no
C(77) H(39) 0.950 no
C(78) H(40) 0.950 no
C(80) H(41) 0.950 no
C(81) H(42) 0.950 no
C(83) H(43) 0.950 no
C(84) H(44) 0.950 no
C(86) H(45) 0.950 no
C(87) H(46) 0.950 no
C(89) H(47) 0.950 no
C(90) H(48) 0.950 no
C(92) H(49) 0.950 no
C(93) H(50) 0.950 no
C(95) H(51) 0.950 no
C(96) H(52) 0.950 no
C(98) H(53) 0.950 no
C(99) H(54) 0.950 no
C(101) H(55) 0.950 no
C(102) H(56) 0.950 no
C(104) H(57) 0.950 no
C(105) H(58) 0.950 no
C(107) H(59) 0.950 no
C(108) H(60) 0.950 no
C(116) H(61) 0.950 no
C(117) H(62) 0.950 no
C(119) H(63) 0.950 no
C(120) H(64) 0.950 no
C(122) H(65) 0.950 no
C(123) H(66) 0.950 no
C(125) H(67) 0.950 no
C(126) H(68) 0.950 no
C(128) H(69) 0.950 no
C(129) H(70) 0.950 no
C(131) H(71) 0.950 no
C(132) H(72) 0.950 no

loop_
_geom_contact_atom_site_label_1
_geom_contact_atom_site_label_2
_geom_contact_distance
_geom_contact_site_symmetry_2
Ag(2) O(30) 2.680(9) .
Ag(3) F(4) 3.411(11) .
Ag(3) O(17) 2.847(13) .
Ag(4) S(16) 3.384(5) .
Ag(4) O(22) 3.144(14) .
Ag(4) O(23) 2.761(16) .
Ag(5) S(19) 3.564(9) .
Ag(5) S(20) 3.514(6) .
Ag(5) O(31) 2.991(14) .
Ag(5) O(32) 3.584(12) .
Ag(5) O(34) 2.987(8) .
Ag(5) O(36) 3.021(10) .
Ag(6) F(3) 3.261(10) 56602
Ag(6) O(34) 3.289(8) 56702
Ag(6) O(35) 3.111(8) 56702
Ag(7) O(13) 2.578(11) .
Ag(9) F(6) 3.320(12) 56702
Ag(9) O(18) 2.763(14) 56702
S(1) O(38) 3.29(2) 47702
S(2) O(20) 3.097(15) 46501
S(3) O(22) 3.541(14) 57602
S(4) O(16) 3.579(18) 57702
S(4) O(21) 3.287(18) 46501
S(5) O(21) 3.359(17) 46501
S(6) F(4) 3.341(13) .
S(6) F(8) 3.10(2) 46501
S(6) F(26) 3.109(16) 47702
S(7) F(13) 3.457(18) 64501
S(7) F(15) 3.255(17) 56602
S(7) F(16) 3.299(9) 66602
S(8) O(26) 3.041(18) 64501
S(9) O(26) 3.144(16) 64501
S(9) C(8) 3.599(18) 64501
S(10) F(6) 3.542(13) 56702
S(11) F(14) 3.124(15) 64501
S(11) O(29) 3.326(12) 54501
S(12) F(13) 3.529(17) 64501
S(12) F(15) 3.462(13) 56602
S(12) O(25) 3.197(17) 56602
S(16) N(8) 3.45(2) .
F(1) F(10) 3.267(13) .
F(1) O(7) 3.14(2) .
F(1) N(13) 3.10(2) .
F(1) C(76) 3.43(2) .
F(1) C(79) 2.92(2) .
F(1) C(80) 3.45(3) .
F(1) C(81) 3.43(3) .
F(2) F(10) 2.989(13) .
F(2) F(11) 3.344(12) .
F(2) O(23) 3.472(19) .
F(2) C(107) 3.24(3) 56602
F(3) F(10) 2.877(13) .
F(3) N(17) 3.461(19) 56602
F(3) C(62) 3.50(2) 56602
F(3) C(107) 3.19(2) 56602
F(4) N(5) 3.27(2) .
F(4) C(21) 3.04(2) .
F(4) C(23) 3.10(3) .
F(5) C(23) 3.49(2) .
F(5) C(24) 3.53(2) .
F(5) C(57) 3.52(2) .
F(5) C(96) 3.40(2) 56702
F(5) C(125) 3.57(2) 56702
F(5) C(126) 3.20(2) 56702
F(6) N(23) 3.255(17) 56702
F(6) C(125) 3.22(3) 56702
F(6) C(126) 3.42(3) 56702
F(6) C(129) 3.13(2) 56702
F(7) F(26) 3.48(3) 56702
F(7) F(27) 2.91(3) 56702
F(7) O(9) 3.172(19) .
F(7) C(92) 3.09(2) .
F(7) C(122) 3.48(3) .
F(8) F(19) 3.521(18) 66702
F(8) F(26) 2.78(3) 56702
F(8) F(27) 3.48(3) 56702
F(9) F(19) 3.011(17) 66702
F(9) O(31) 3.464(16) 66702
F(9) C(54) 3.42(4) 66702
F(10) O(11) 3.079(15) 56602
F(10) N(17) 3.386(16) 56602
F(10) C(99) 3.41(2) 56602
F(10) C(100) 3.46(2) 56602
F(10) C(103) 3.06(2) 56602
F(10) C(104) 3.42(2) 56602
F(10) C(133) 3.24(2) .
F(11) O(41) 3.451(15) .
F(11) C(32) 3.32(2) .
F(11) C(132) 3.40(2) 56602
F(12) O(11) 3.143(13) 56602
F(12) O(41) 3.598(14) .
F(12) C(99) 3.48(2) 56602
F(12) C(143) 3.555(18) .
F(13) F(13) 2.83(2) 47602
F(13) F(15) 3.45(2) 47602
F(14) C(112) 3.44(2) 46501
F(14) C(113) 3.071(19) 46501
F(14) C(114) 3.286(19) 46501
F(14) C(127) 3.414(19) 46501
F(15) C(116) 3.34(2) 56602
F(17) O(2) 3.32(2) .
F(17) N(8) 3.36(2) .
F(17) C(40) 3.33(3) .
F(17) C(41) 3.39(2) .
F(17) C(42) 3.28(2) .
F(18) F(126) 3.172(13) 66602
F(18) F(127) 3.584(11) 66602
F(19) F(25) 3.11(3) 65501
F(19) F(26) 3.38(2) 65501
F(19) C(92) 3.59(2) 66702
F(19) C(147) 3.36(3) .
F(20) C(65) 3.36(3) 65501
F(20) C(147) 3.45(3) .
F(21) F(25) 3.45(2) 65501
F(21) C(65) 3.27(4) 65501
F(21) C(66) 3.49(3) 65501
F(21) C(92) 3.35(2) 66702
F(21) C(93) 3.36(2) 66702
F(22) F(25) 3.01(2) 56702
F(22) O(6) 3.18(2) 56702
F(22) N(12) 3.46(2) 56702
F(22) C(60) 3.44(2) 56702
F(22) C(64) 3.13(2) 56702
F(22) C(65) 3.47(4) 56702
F(23) O(37) 3.244(16) 56702
F(23) C(56) 3.51(2) 56702
F(23) C(57) 3.37(3) 56702
F(24) F(25) 2.895(19) 56702
F(24) F(27) 3.557(19) 56702
F(24) O(9) 3.206(17) .
F(24) N(15) 3.38(2) .
F(24) C(91) 3.13(3) .
F(24) C(92) 3.38(2) .
F(24) C(93) 3.52(2) .
F(25) C(140) 3.531(19) 56702
F(27) C(122) 3.34(2) 56702
O(2) O(24) 3.50(2) .
O(4) O(16) 3.333(18) .
O(4) O(17) 3.45(2) .
O(13) N(18) 3.401(18) .
O(13) N(19) 3.366(17) .
O(13) C(75) 3.44(2) .
O(13) C(76) 3.32(2) .
O(13) C(108) 3.48(2) .
O(13) C(117) 3.17(2) .
O(14) C(33) 3.39(2) 56602
O(14) C(107) 3.33(2) 56602
O(14) C(108) 3.59(2) .
O(15) N(12) 3.39(2) 56602
O(15) C(62) 3.56(3) 56602
O(15) C(64) 3.46(2) 56602
O(15) C(142) 3.32(2) 56602
O(16) C(17) 3.16(2) 57702
O(16) C(21) 3.52(2) .
O(16) C(53) 3.48(2) .
O(17) O(44) 3.04(2) .
O(17) N(11) 3.47(2) .
O(17) C(21) 3.60(2) .
O(17) C(49) 3.53(2) .
O(17) C(57) 3.44(3) .
O(18) O(44) 3.495(19) .
O(18) N(16) 3.19(2) 56702
O(18) C(96) 3.23(3) 56702
O(18) C(129) 3.56(2) 56702
O(18) C(146) 3.44(2) .
O(19) O(42) 2.772(19) .
O(19) C(54) 3.38(3) 66702
O(19) C(104) 3.23(2) 65501
O(19) C(105) 3.27(2) 65501
O(19) C(144) 3.32(2) .
O(20) C(1) 3.380(19) 64501
O(20) C(2) 3.167(18) 64501
O(20) C(3) 3.55(2) 64501
O(20) C(10) 3.450(19) 64501
O(20) C(122) 3.31(3) .
O(20) C(144) 3.54(2) .
O(21) C(3) 3.17(2) 64501
O(21) C(4) 2.917(18) 64501
O(21) C(5) 3.16(2) 64501
O(21) C(16) 3.38(2) 64501
O(21) C(53) 3.31(3) 66702
O(22) N(8) 3.25(2) .
O(22) C(14) 3.41(2) 57602
O(22) C(42) 3.46(3) .
O(22) C(104) 3.41(2) 56602
O(22) C(144) 3.59(2) 66602
O(23) N(8) 3.43(2) .
O(23) C(37) 3.51(2) .
O(23) C(40) 3.58(2) .
O(23) C(77) 3.325(19) .
O(24) O(41) 2.778(18) .
O(24) N(8) 3.55(2) .
O(24) C(14) 3.42(2) 57602
O(24) C(36) 3.51(2) .
O(24) C(37) 3.55(2) .
O(24) C(40) 3.26(2) .
O(24) C(143) 3.35(2) .
O(25) O(40) 2.794(19) .
O(25) C(11) 3.37(3) .
O(25) C(131) 3.29(2) 56602
O(25) C(142) 3.39(2) .
O(26) C(110) 3.094(19) 46501
O(26) C(111) 3.088(18) 46501
O(26) C(118) 3.49(2) 46501
O(26) C(121) 3.35(2) 46501
O(27) O(40) 3.433(19) .
O(27) C(9) 3.28(3) .
O(28) C(45) 3.44(2) .
O(29) C(15) 3.41(2) .
O(29) C(128) 3.01(2) 56501
O(29) C(143) 3.13(2) 57602
O(30) N(9) 3.309(18) .
O(30) C(15) 3.542(19) .
O(30) C(37) 3.22(2) .
O(30) C(38) 3.29(2) .
O(30) C(40) 3.59(2) .
O(30) C(45) 3.39(2) .
O(31) N(15) 3.14(2) .
O(31) C(92) 3.17(3) 66702
O(31) C(93) 3.48(2) .
O(31) C(93) 3.34(2) 66702
O(32) O(45) 2.825(19) .
O(32) N(10) 3.59(2) .
O(32) C(49) 3.59(2) .
O(32) C(52) 3.56(2) .
O(32) C(147) 3.50(4) .
O(33) C(89) 3.45(2) .
O(33) C(145) 3.41(2) .
O(34) O(46) 3.01(4) 56702
O(34) N(15) 3.26(2) .
O(34) C(93) 3.33(2) .
O(34) C(148) 3.58(3) 56702
O(35) N(12) 3.51(2) 56702
O(35) C(56) 3.34(2) 56702
O(35) C(61) 3.50(2) 56702
O(35) C(64) 3.57(2) 56702
O(35) C(101) 3.469(17) 56702
O(35) C(146) 3.49(2) .
O(36) C(95) 3.41(2) .
O(36) C(146) 3.07(2) .
O(37) C(125) 3.47(3) 56702
O(37) C(126) 3.18(3) 56702
O(38) O(39) 2.74(2) 47702
O(38) C(8) 3.38(2) 47702
O(38) C(125) 3.35(3) 56702
O(39) O(39) 3.52(2) 47702
O(41) C(131) 3.27(3) 56602
O(41) C(132) 3.42(3) 56602
O(42) C(105) 3.59(3) 65501
O(44) C(96) 3.42(2) 56702
O(45) C(20) 3.45(2) 57702
C(12) C(41) 3.57(3) 57602
C(20) C(20) 3.42(3) 57702
C(20) C(147) 3.50(3) 57702
C(101) C(146) 3.59(3) 56702
C(131) C(143) 3.44(3) 56602
C(132) C(143) 3.57(3) 56602
C(145) C(148) 3.54(5) 65501
S(1) H(65) 3.160 46501
S(2) H(20) 3.461 57602
S(3) H(57) 3.067 56501
S(4) H(27) 2.829 57702
S(8) H(3) 3.330 64501
S(9) H(1) 3.549 64501
S(10) H(1) 3.573 64501
S(13) H(33) 3.476 56602
S(13) H(59) 3.377 56602
S(13) H(60) 3.306 .
S(13) H(62) 3.229 .
S(14) H(10) 3.172 .
S(14) H(52) 3.544 56702
S(14) H(70) 3.276 56702
S(15) H(57) 3.582 65501
S(15) H(65) 3.581 .
S(16) H(5) 3.049 57602
S(17) H(3) 3.413 .
S(18) H(6) 3.259 .
S(18) H(22) 3.288 .
S(18) H(69) 3.364 56501
S(19) H(21) 3.418 .
S(19) H(47) 3.262 .
S(19) H(49) 3.554 66702
S(20) H(29) 3.552 56702
S(21) H(67) 3.452 56702
S(21) H(68) 3.534 56702
F(1) H(39) 3.350 .
F(2) H(13) 3.317 .
F(2) H(39) 3.312 .
F(2) H(59) 2.369 56602
F(2) H(60) 3.339 .
F(3) H(33) 2.580 56602
F(3) H(59) 2.366 56602
F(4) H(10) 2.858 .
F(4) H(11) 3.150 .
F(5) H(11) 3.327 .
F(5) H(12) 3.425 .
F(5) H(30) 2.674 .
F(5) H(52) 2.610 56702
F(5) H(68) 2.941 56702
F(6) H(67) 3.464 56702
F(6) H(70) 2.994 56702
F(7) H(49) 2.542 .
F(7) H(65) 2.772 .
F(7) H(66) 3.315 .
F(8) H(65) 3.520 .
F(9) H(28) 3.404 66702
F(9) H(49) 3.078 .
F(10) H(54) 3.122 56602
F(11) H(13) 2.554 .
F(11) H(72) 2.453 56602
F(12) H(5) 3.069 57602
F(12) H(54) 2.688 56602
F(12) H(72) 3.184 56602
F(15) H(61) 3.373 56602
F(18) H(61) 3.375 66602
F(19) H(49) 2.772 66702
F(20) H(35) 2.542 65501
F(21) H(35) 2.884 65501
F(21) H(36) 3.482 65501
F(21) H(49) 2.974 66702
F(21) H(50) 3.027 66702
F(22) H(32) 3.008 56702
F(23) H(12) 3.273 56702
F(23) H(29) 3.398 56702
F(23) H(30) 3.073 56702
F(24) H(46) 3.219 .
F(25) H(49) 3.532 56702
F(27) H(65) 2.946 56702
O(11) H(27) 3.315 56702
O(13) H(60) 3.082 .
O(13) H(62) 2.490 .
O(14) H(14) 3.186 56602
O(14) H(33) 3.283 56602
O(14) H(59) 2.668 56602
O(14) H(60) 2.691 .
O(15) H(33) 3.063 56602
O(15) H(62) 2.969 .
O(16) H(7) 2.588 57702
O(16) H(10) 2.649 .
O(16) H(27) 3.250 .
O(16) H(70) 2.936 56702
O(17) H(10) 2.921 .
O(17) H(30) 3.114 .
O(17) H(52) 3.503 56702
O(18) H(52) 2.925 56702
O(18) H(70) 2.881 56702
O(19) H(27) 3.494 66702
O(19) H(28) 2.835 66702
O(19) H(57) 2.837 65501
O(19) H(58) 2.950 65501
O(20) H(65) 2.587 .
O(21) H(27) 2.902 66702
O(21) H(57) 3.538 65501
O(22) H(5) 2.799 57602
O(22) H(57) 3.216 56602
O(23) H(13) 2.985 .
O(23) H(39) 2.381 .
O(24) H(5) 2.506 57602
O(24) H(16) 3.246 .
O(25) H(3) 2.887 .
O(25) H(71) 2.820 56602
O(26) H(3) 3.084 .
O(27) H(1) 3.504 .
O(27) H(2) 2.808 .
O(28) H(22) 2.563 .
O(28) H(69) 3.427 56501
O(29) H(6) 2.667 .
O(29) H(69) 2.369 56501
O(30) H(6) 2.863 .
O(30) H(17) 3.493 .
O(30) H(22) 3.038 .
O(31) H(49) 2.624 66702
O(31) H(50) 3.412 .
O(31) H(50) 2.977 66702
O(32) H(21) 2.893 .
O(32) H(47) 3.384 .
O(33) H(21) 2.965 .
O(33) H(47) 2.666 .
O(34) H(50) 3.288 .
O(35) H(29) 2.934 56702
O(35) H(55) 2.549 56702
O(36) H(25) 3.049 .
O(36) H(29) 3.270 56702
O(36) H(51) 2.696 .
O(37) H(67) 3.106 56702
O(37) H(68) 2.484 56702
O(38) H(1) 2.954 47702
O(38) H(67) 2.803 56702
O(40) H(71) 2.876 56602
O(41) H(19) 3.532 57602
O(41) H(71) 2.784 56602
O(41) H(72) 3.031 56602
O(42) H(58) 2.803 65501
O(44) H(29) 3.536 56702
O(44) H(52) 3.144 56702
O(45) H(9) 3.012 57702
O(46) H(28) 3.210 56702
O(46) H(50) 3.546 56702
N(2) H(19) 3.423 57602
N(4) H(9) 3.416 57702
N(17) H(28) 3.425 56702
C(11) H(19) 3.208 57602
C(11) H(20) 3.160 57602
C(12) H(19) 2.838 57602
C(17) H(9) 3.316 57702
C(18) H(9) 2.852 57702
C(20) H(8) 3.521 57702
C(20) H(9) 3.187 57702
C(21) H(9) 3.598 57702
C(23) H(67) 3.374 56702
C(41) H(4) 3.544 57602
C(42) H(3) 3.530 57602
C(56) H(51) 3.528 56702
C(56) H(52) 3.593 56702
C(57) H(52) 2.938 56702
C(95) H(29) 3.438 56702
C(96) H(30) 2.991 56702
C(104) H(27) 3.102 56702
C(104) H(28) 3.345 56702
C(105) H(28) 2.922 56702
C(125) H(1) 3.507 64501
C(125) H(11) 3.223 56702
C(131) H(14) 3.345 56602
C(132) H(14) 3.533 56602
C(133) H(33) 3.503 56602
C(133) H(59) 2.691 56602
C(134) H(10) 3.514 .
C(134) H(52) 3.512 56702
C(135) H(49) 3.265 .
C(135) H(65) 3.285 .
C(136) H(13) 3.543 .
C(136) H(54) 3.381 56602
C(136) H(72) 3.404 56602
C(139) H(35) 3.279 65501
C(139) H(49) 3.197 66702
C(142) H(71) 3.346 56602
C(143) H(5) 3.545 57602
C(143) H(6) 3.448 57602
C(143) H(19) 3.529 57602
C(143) H(71) 3.202 56602
C(143) H(72) 3.410 56602
C(144) H(58) 3.541 65501
C(146) H(29) 2.994 56702
C(146) H(55) 3.222 56702
C(147) H(9) 3.342 57702
C(148) H(28) 3.100 56702
C(148) H(50) 2.892 56702
H(1) H(67) 3.311 46501
H(3) H(19) 3.405 57602
H(3) H(20) 3.098 57602
H(4) H(19) 2.763 57602
H(4) H(71) 3.296 56602
H(7) H(9) 3.545 57702
H(7) H(10) 3.572 57702
H(7) H(69) 3.144 56501
H(7) H(70) 3.350 56501
H(8) H(9) 2.694 57702
H(9) H(9) 3.226 57702
H(9) H(24) 3.375 57702
H(11) H(67) 2.438 56702
H(11) H(68) 3.536 56702
H(14) H(71) 2.766 56602
H(14) H(72) 3.159 56602
H(16) H(19) 3.452 57602
H(27) H(57) 3.017 56702
H(28) H(58) 2.987 56702
H(29) H(51) 2.762 56702
H(29) H(52) 3.499 56702
H(30) H(52) 2.136 56702
H(36) H(41) 3.090 56602
H(50) H(50) 3.357 66702
H(59) H(60) 3.456 56602
